data_7129042
loop_
_publ_author_name
'Steller, Beate G.'
'Flock, Michaela'
'Fischer, Roland C.'

_publ_section_title
;
 From organotin hydrides to heteronuclear main group metal compounds:
 isolation of the first neutral bismuth/tin clusters.
;
_journal_issue 78
_journal_name_full 'Chemical communications (Cambridge, England)'
_journal_page_first 10095
_journal_page_last 10098
_journal_paper_doi 10.1039/d1cc02538d
_journal_volume 57
_journal_year 2021
_chemical_formula_moiety 'C90 H138 Bi8 Sn3, 1.5(C4 H10 O2)'
_chemical_formula_sum 'C96 H153 Bi8 O3 Sn3'
_chemical_formula_weight 3383.08
_space_group_crystal_system triclinic
_space_group_IT_number 2
_space_group_name_Hall '-P 1'
_space_group_name_H-M_alt 'P -1'
_atom_sites_solution_hydrogens geom
_atom_sites_solution_primary dual
_audit_creation_date 2020-04-08
_audit_creation_method
;
Olex2 1.2
(compiled 2018.05.29 svn.r3508 for OlexSys, GUI svn.r5506)
;
_audit_update_record
;
2021-03-22 deposited with the CCDC.	2021-08-09 downloaded from the CCDC.
;
_cell_angle_alpha 103.471(3)
_cell_angle_beta 90.449(4)
_cell_angle_gamma 103.813(4)
_cell_formula_units_Z 2
_cell_length_a 12.4251(8)
_cell_length_b 18.3927(12)
_cell_length_c 25.1535(18)
_cell_measurement_reflns_used 9882
_cell_measurement_temperature 100(2)
_cell_measurement_theta_max 29.03
_cell_measurement_theta_min 2.29
_cell_volume 5416.3(6)
_computing_cell_refinement 'SAINT V8.38A (?, 2016)'
_computing_data_reduction 'SAINT V8.38A (?, 2016)'
_computing_molecular_graphics 'Olex2 (Dolomanov et al., 2009)'
_computing_publication_material 'Olex2 (Dolomanov et al., 2009)'
_computing_structure_refinement 'ShelXL (Sheldrick, 2015)'
_computing_structure_solution 'ShelXD (Sheldrick, 2008)'
_diffrn_ambient_temperature 99.92
_diffrn_detector 'Bruker APEX2 area detector'
_diffrn_detector_area_resol_mean 7.9
_diffrn_detector_type 'CCD area detector'
_diffrn_measured_fraction_theta_full 0.998
_diffrn_measured_fraction_theta_max 0.998
_diffrn_measurement_device 'three-circle diffractometer'
_diffrn_measurement_device_type 'Bruker SMART APEX2 area detector'
_diffrn_measurement_method '\w and \f scans'
_diffrn_radiation_monochromator 'mirror optics'
_diffrn_radiation_probe x-ray
_diffrn_radiation_type MoK\a
_diffrn_radiation_wavelength 0.71073
_diffrn_reflns_av_R_equivalents 0.1357
_diffrn_reflns_av_unetI/netI 0.1011
_diffrn_reflns_Laue_measured_fraction_full 0.998
_diffrn_reflns_Laue_measured_fraction_max 0.998
_diffrn_reflns_limit_h_max 15
_diffrn_reflns_limit_h_min -15
_diffrn_reflns_limit_k_max 22
_diffrn_reflns_limit_k_min -22
_diffrn_reflns_limit_l_max 31
_diffrn_reflns_limit_l_min -31
_diffrn_reflns_number 105823
_diffrn_reflns_point_group_measured_fraction_full 0.998
_diffrn_reflns_point_group_measured_fraction_max 0.998
_diffrn_reflns_theta_full 26.000
_diffrn_reflns_theta_max 26.000
_diffrn_reflns_theta_min 1.805
_diffrn_source 'microfocus sealed X-ray tube'
_diffrn_source_type 'Incoatec I\ms'
_diffrn_standards_number 0
_exptl_absorpt_coefficient_mu 13.664
_exptl_absorpt_correction_T_max 0.7455
_exptl_absorpt_correction_T_min 0.3484
_exptl_absorpt_correction_type multi-scan
_exptl_absorpt_process_details
'SADABS-2016/2 (Bruker,2016/2) was used for absorption correction. wR2(int) was 0.1827 before and 0.0924 after correction. The Ratio of minimum to maximum transmission is 0.4673. The \l/2 correction factor is Not present.'
_exptl_crystal_colour brown
_exptl_crystal_colour_primary brown
_exptl_crystal_density_diffrn 2.074
_exptl_crystal_description block
_exptl_crystal_F_000 3134
_exptl_crystal_size_max 0.22
_exptl_crystal_size_mid 0.15
_exptl_crystal_size_min 0.11
_refine_diff_density_max 2.326
_refine_diff_density_min -2.203
_refine_diff_density_rms 0.264
_refine_ls_extinction_method none
_refine_ls_goodness_of_fit_ref 0.908
_refine_ls_hydrogen_treatment constr
_refine_ls_matrix_type full
_refine_ls_number_parameters 1030
_refine_ls_number_reflns 21252
_refine_ls_number_restraints 666
_refine_ls_restrained_S_all 0.897
_refine_ls_R_factor_all 0.0700
_refine_ls_R_factor_gt 0.0430
_refine_ls_shift/su_max 0.002
_refine_ls_shift/su_mean 0.000
_refine_ls_structure_factor_coef Fsqd
_refine_ls_weighting_details 'w=1/[\s^2^(Fo^2^)+(0.0383P)^2^] where P=(Fo^2^+2Fc^2^)/3'
_refine_ls_weighting_scheme calc
_refine_ls_wR_factor_gt 0.0919
_refine_ls_wR_factor_ref 0.1032
_reflns_Friedel_coverage 0.000
_reflns_number_gt 15864
_reflns_number_total 21252
_reflns_threshold_expression 'I > 2\s(I)'
_cod_data_source_file d1cc02538d2.cif
_cod_data_source_block rf1812d_0m
_cod_database_code 7129042
_shelx_shelxl_version_number 2018/3
_shelx_space_group_comment
;
The symmetry employed for this shelxl refinement is uniquely defined
by the following loop, which should always be used as a source of
symmetry information in preference to the above space-group names.
They are only intended as comments.
;
_olex2_refinement_description
;
1. Fixed Uiso
 At 1.2 times of:
  All C(H) groups, All C(H,H) groups
 At 1.5 times of:
  All C(H,H,H) groups
2. Uiso/Uaniso restraints and constraints
C1 \\sim C2 \\sim C3 \\sim C4 \\sim C5 \\sim C6 \\sim C7 \\sim C8 \\sim C9
\\sim C10 \\sim C11 \\sim C12 \\sim C13 \\sim C14 \\sim C15: within 2A with
sigma of 0.01 and sigma for terminal atoms of 0.02
Uanis(C1) \\sim Ueq, Uanis(C2) \\sim Ueq, Uanis(C3) \\sim Ueq, Uanis(C4) \\sim
Ueq, Uanis(C5) \\sim Ueq, Uanis(C6) \\sim Ueq, Uanis(C7) \\sim Ueq, Uanis(C8)
\\sim Ueq, Uanis(C9) \\sim Ueq, Uanis(C10) \\sim Ueq, Uanis(C11) \\sim Ueq,
Uanis(C12) \\sim Ueq, Uanis(C13) \\sim Ueq, Uanis(C14) \\sim Ueq, Uanis(C15)
\\sim Ueq, Uanis(C16) \\sim Ueq, Uanis(C17) \\sim Ueq, Uanis(C18) \\sim Ueq,
Uanis(C19) \\sim Ueq, Uanis(C20) \\sim Ueq, Uanis(C21) \\sim Ueq, Uanis(C22)
\\sim Ueq, Uanis(C23) \\sim Ueq, Uanis(C24) \\sim Ueq, Uanis(C25) \\sim Ueq,
Uanis(C26) \\sim Ueq, Uanis(C27) \\sim Ueq, Uanis(C28) \\sim Ueq, Uanis(C29)
\\sim Ueq, Uanis(C30) \\sim Ueq, Uanis(C31) \\sim Ueq, Uanis(C32) \\sim Ueq,
Uanis(C33) \\sim Ueq, Uanis(C34) \\sim Ueq, Uanis(C35) \\sim Ueq, Uanis(C36)
\\sim Ueq, Uanis(C37) \\sim Ueq, Uanis(C38) \\sim Ueq, Uanis(C39) \\sim Ueq,
Uanis(C41) \\sim Ueq, Uanis(C40) \\sim Ueq, Uanis(C42) \\sim Ueq, Uanis(C43)
\\sim Ueq, Uanis(C44) \\sim Ueq, Uanis(C45) \\sim Ueq, Uanis(C46) \\sim Ueq,
Uanis(C47) \\sim Ueq, Uanis(C48) \\sim Ueq, Uanis(C49) \\sim Ueq, Uanis(C50)
\\sim Ueq, Uanis(C51) \\sim Ueq, Uanis(C52) \\sim Ueq, Uanis(C53) \\sim Ueq,
Uanis(C54) \\sim Ueq, Uanis(C55) \\sim Ueq, Uanis(C56) \\sim Ueq, Uanis(C57)
\\sim Ueq, Uanis(C58) \\sim Ueq, Uanis(C59) \\sim Ueq, Uanis(C60) \\sim Ueq,
Uanis(C61) \\sim Ueq, Uanis(C62) \\sim Ueq, Uanis(C63) \\sim Ueq, Uanis(C64)
\\sim Ueq, Uanis(C65) \\sim Ueq, Uanis(C66) \\sim Ueq, Uanis(C67) \\sim Ueq,
Uanis(C68) \\sim Ueq, Uanis(C69) \\sim Ueq, Uanis(C70) \\sim Ueq, Uanis(C71)
\\sim Ueq, Uanis(C72) \\sim Ueq, Uanis(C73) \\sim Ueq, Uanis(C74) \\sim Ueq,
Uanis(C75) \\sim Ueq, Uanis(C76) \\sim Ueq, Uanis(C77) \\sim Ueq, Uanis(C78)
\\sim Ueq, Uanis(C79) \\sim Ueq, Uanis(C80) \\sim Ueq, Uanis(C81) \\sim Ueq,
Uanis(C82) \\sim Ueq, Uanis(C83) \\sim Ueq, Uanis(C84) \\sim Ueq, Uanis(C85)
\\sim Ueq, Uanis(C86) \\sim Ueq, Uanis(C87) \\sim Ueq, Uanis(C89) \\sim Ueq,
Uanis(C88) \\sim Ueq, Uanis(C90) \\sim Ueq, Uanis(C91) \\sim Ueq, Uanis(C92)
\\sim Ueq, Uanis(C93) \\sim Ueq, Uanis(C94) \\sim Ueq, Uanis(C95) \\sim Ueq,
Uanis(C96) \\sim Ueq: with sigma of 0.01 and sigma for terminal atoms of 0.02
3.a Ternary CH refined with riding coordinates:
 C7(H7), C10(H10), C13(H13), C22(H22), C25(H25), C28(H28), C37(H37), C40(H40),
 C43(H43), C52(H52), C55(H55), C58(H58), C67(H67), C70(H70), C73(H73), C82(H82),
  C85(H85), C88(H88)
3.b Secondary CH2 refined with riding coordinates:
 C92(H92A,H92B), C93(H93A,H93B), C96(H96A,H96B)
3.c Aromatic/amide H refined with riding coordinates:
 C3(H3), C5(H5), C18(H18), C20(H20), C33(H33), C35(H35), C48(H48), C50(H50),
 C63(H63), C65(H65), C78(H78), C80(H80)
3.d Idealised Me refined as rotating group:
 C8(H8A,H8B,H8C), C9(H9A,H9B,H9C), C11(H11A,H11B,H11C), C12(H12A,H12B,H12C),
 C14(H14A,H14B,H14C), C15(H15A,H15B,H15C), C23(H23A,H23B,H23C), C24(H24A,H24B,
 H24C), C26(H26A,H26B,H26C), C27(H27A,H27B,H27C), C29(H29A,H29B,H29C), C30(H30A,
 H30B,H30C), C38(H38A,H38B,H38C), C39(H39C,H39A,H39B), C41(H41A,H41B,H41C),
 C42(H42A,H42B,H42C), C44(H44A,H44B,H44C), C45(H45A,H45B,H45C), C53(H53A,H53B,
 H53C), C54(H54A,H54B,H54C), C56(H56C,H56B,H56A), C57(H57A,H57C,H57B), C59(H59A,
 H59B,H59C), C60(H60A,H60B,H60C), C68(H68A,H68B,H68C), C69(H69A,H69B,H69C),
 C71(H71A,H71B,H71C), C72(H72A,H72B,H72C), C74(H74A,H74B,H74C), C75(H75A,H75B,
 H75C), C83(H83A,H83B,H83C), C84(H84A,H84B,H84C), C86(H86C,H86A,H86B), C87(H87A,
 H87B,H87C), C89(H89A,H89B,H89C), C90(H90A,H90B,H90C), C91(H91A,H91B,H91C),
 C94(H94A,H94B,H94C), C95(H95A,H95B,H95C)
;
_olex2_submission_special_instructions 'No special instructions were received'

loop_
_space_group_symop_operation_xyz
'x, y, z'
'-x, -y, -z'

loop_
_atom_site_label
_atom_site_type_symbol
_atom_site_fract_x
_atom_site_fract_y
_atom_site_fract_z
_atom_site_U_iso_or_equiv
_atom_site_adp_type
_atom_site_occupancy
_atom_site_site_symmetry_order
_atom_site_calc_flag
_atom_site_refinement_flags_posn
_atom_site_refinement_flags_adp
_atom_site_refinement_flags_occupancy
_atom_site_disorder_assembly
_atom_site_disorder_group
C1 C 0.5995(8) 0.3605(6) 0.5130(4) 0.017(2) Uani 1 1 d . U . . .
O1 O 1.0208(7) 0.7599(5) 0.6525(4) 0.039(2) Uani 1 1 d . . . . .
Bi1 Bi 0.78187(3) 0.39269(2) 0.72100(2) 0.01433(9) Uani 1 1 d . . . . .
Sn1 Sn 0.52428(5) 0.30154(4) 0.57508(3) 0.01238(14) Uani 1 1 d . . . . .
Bi2 Bi 0.67304(3) 0.24522(2) 0.63840(2) 0.01396(9) Uani 1 1 d . . . . .
O2 O 1.1298(8) 0.9167(5) 0.5921(4) 0.051(3) Uani 1 1 d . . . . .
C2 C 0.5308(8) 0.3651(6) 0.4695(4) 0.0166(19) Uani 1 1 d . U . . .
Sn2 Sn 0.61138(5) 0.19942(4) 0.79341(3) 0.01126(14) Uani 1 1 d . . . . .
Bi3 Bi 0.71288(3) 0.36450(2) 0.83073(2) 0.01374(9) Uani 1 1 d . . . . .
O3 O 0.8613(7) 0.4893(5) 0.9759(4) 0.053(3) Uani 1 1 d . . . . .
C3 C 0.5805(8) 0.3929(5) 0.4253(4) 0.0145(19) Uani 1 1 d . U . . .
H3 H 0.533674 0.394141 0.395670 0.017 Uiso 1 1 calc R . . . .
Sn3 Sn 0.56211(5) 0.53731(4) 0.80849(3) 0.01194(14) Uani 1 1 d . . . . .
Bi4 Bi 0.65335(3) 0.50456(2) 0.70138(2) 0.01425(9) Uani 1 1 d . . . . .
C4 C 0.6943(8) 0.4185(6) 0.4234(4) 0.0184(19) Uani 1 1 d . U . . .
Bi5 Bi 0.36612(3) 0.30303(2) 0.73165(2) 0.01461(9) Uani 1 1 d . . . . .
C5 C 0.7603(8) 0.4140(6) 0.4675(4) 0.018(2) Uani 1 1 d . U . . .
H5 H 0.838747 0.429213 0.466584 0.022 Uiso 1 1 calc R . . . .
Bi6 Bi 0.47973(3) 0.17386(2) 0.69157(2) 0.01365(9) Uani 1 1 d . . . . .
C6 C 0.7168(8) 0.3887(6) 0.5117(4) 0.0175(19) Uani 1 1 d . U . . .
C7 C 0.4040(8) 0.3438(6) 0.4692(5) 0.021(2) Uani 1 1 d . U . . .
H7 H 0.383107 0.328573 0.504142 0.025 Uiso 1 1 calc R . . . .
Bi7 Bi 0.48823(3) 0.39216(2) 0.84001(2) 0.01376(9) Uani 1 1 d . . . . .
C8 C 0.3548(8) 0.4134(7) 0.4665(5) 0.029(3) Uani 1 1 d . U . . .
H8A H 0.373305 0.428848 0.432313 0.044 Uiso 1 1 calc GR . . . .
H8B H 0.386355 0.456844 0.497742 0.044 Uiso 1 1 calc GR . . . .
H8C H 0.273915 0.398400 0.467909 0.044 Uiso 1 1 calc GR . . . .
Bi8 Bi 0.43283(3) 0.40753(2) 0.65537(2) 0.01451(9) Uani 1 1 d . . . . .
C9 C 0.3521(8) 0.2745(6) 0.4211(4) 0.019(2) Uani 1 1 d . U . . .
H9A H 0.270990 0.262262 0.421865 0.029 Uiso 1 1 calc GR . . . .
H9B H 0.378937 0.229715 0.424381 0.029 Uiso 1 1 calc GR . . . .
H9C H 0.373380 0.287620 0.386381 0.029 Uiso 1 1 calc GR . . . .
C10 C 0.7467(8) 0.4481(6) 0.3765(4) 0.021(2) Uani 1 1 d . U . . .
H10 H 0.685925 0.450394 0.351163 0.025 Uiso 1 1 calc R . . . .
C11 C 0.8201(8) 0.5297(6) 0.3974(5) 0.027(3) Uani 1 1 d . U . . .
H11A H 0.875518 0.529792 0.425321 0.041 Uiso 1 1 calc GR . . . .
H11B H 0.774012 0.564596 0.413324 0.041 Uiso 1 1 calc GR . . . .
H11C H 0.857756 0.546977 0.366792 0.041 Uiso 1 1 calc GR . . . .
C12 C 0.8128(11) 0.3941(8) 0.3444(6) 0.044(3) Uani 1 1 d . U . . .
H12A H 0.764744 0.341719 0.332792 0.066 Uiso 1 1 calc GR . . . .
H12B H 0.876100 0.393816 0.367751 0.066 Uiso 1 1 calc GR . . . .
H12C H 0.839726 0.412085 0.312064 0.066 Uiso 1 1 calc GR . . . .
C13 C 0.7971(7) 0.3940(6) 0.5600(4) 0.017(2) Uani 1 1 d . U . . .
H13 H 0.751352 0.378492 0.589952 0.020 Uiso 1 1 calc R . . . .
C14 C 0.8658(8) 0.4766(6) 0.5824(5) 0.026(3) Uani 1 1 d . U . . .
H14A H 0.911534 0.493448 0.553891 0.040 Uiso 1 1 calc GR . . . .
H14B H 0.913884 0.478727 0.614089 0.040 Uiso 1 1 calc GR . . . .
H14C H 0.815955 0.510636 0.593651 0.040 Uiso 1 1 calc GR . . . .
C15 C 0.8723(9) 0.3375(6) 0.5440(5) 0.026(3) Uani 1 1 d . U . . .
H15A H 0.825979 0.284815 0.530761 0.038 Uiso 1 1 calc GR . . . .
H15B H 0.919544 0.340030 0.576138 0.038 Uiso 1 1 calc GR . . . .
H15C H 0.919068 0.351685 0.515049 0.038 Uiso 1 1 calc GR . . . .
C16 C 0.4117(8) 0.1945(5) 0.5249(4) 0.012(2) Uani 1 1 d . U . . .
C17 C 0.4607(8) 0.1454(6) 0.4877(4) 0.015(2) Uani 1 1 d . U . . .
C18 C 0.3926(8) 0.0792(6) 0.4532(4) 0.020(2) Uani 1 1 d . U . . .
H18 H 0.426326 0.045787 0.427945 0.024 Uiso 1 1 calc R . . . .
C19 C 0.2766(8) 0.0601(6) 0.4542(4) 0.019(2) Uani 1 1 d . U . . .
C20 C 0.2307(8) 0.1112(6) 0.4910(4) 0.020(2) Uani 1 1 d . U . . .
H20 H 0.152130 0.100216 0.491860 0.024 Uiso 1 1 calc R . . . .
C21 C 0.2945(8) 0.1784(6) 0.5270(4) 0.018(2) Uani 1 1 d . U . . .
C22 C 0.5844(8) 0.1595(6) 0.4812(4) 0.018(2) Uani 1 1 d . U . . .
H22 H 0.620459 0.207432 0.509623 0.022 Uiso 1 1 calc R . . . .
C23 C 0.6170(8) 0.1750(7) 0.4260(4) 0.025(3) Uani 1 1 d . U . . .
H23A H 0.584626 0.128935 0.396859 0.037 Uiso 1 1 calc GR . . . .
H23B H 0.698085 0.187614 0.425263 0.037 Uiso 1 1 calc GR . . . .
H23C H 0.589227 0.218393 0.420332 0.037 Uiso 1 1 calc GR . . . .
C24 C 0.6297(8) 0.0943(7) 0.4938(5) 0.030(3) Uani 1 1 d . U . . .
H24A H 0.596562 0.045966 0.466805 0.045 Uiso 1 1 calc GR . . . .
H24B H 0.611007 0.088441 0.530588 0.045 Uiso 1 1 calc GR . . . .
H24C H 0.710645 0.106805 0.491994 0.045 Uiso 1 1 calc GR . . . .
C25 C 0.2078(9) -0.0094(6) 0.4143(5) 0.026(3) Uani 1 1 d . U . . .
H25 H 0.257733 -0.043581 0.399642 0.031 Uiso 1 1 calc R . . . .
C26 C 0.1594(10) 0.0130(7) 0.3649(5) 0.039(3) Uani 1 1 d . U . . .
H26A H 0.118036 -0.033786 0.338673 0.059 Uiso 1 1 calc GR . . . .
H26B H 0.220252 0.040596 0.347023 0.059 Uiso 1 1 calc GR . . . .
H26C H 0.109471 0.046386 0.377995 0.059 Uiso 1 1 calc GR . . . .
C27 C 0.1116(9) -0.0571(6) 0.4406(5) 0.033(3) Uani 1 1 d . U . . .
H27A H 0.054594 -0.028366 0.449841 0.049 Uiso 1 1 calc GR . . . .
H27B H 0.140753 -0.066644 0.474028 0.049 Uiso 1 1 calc GR . . . .
H27C H 0.078955 -0.106529 0.414649 0.049 Uiso 1 1 calc GR . . . .
C28 C 0.2312(8) 0.2275(6) 0.5649(4) 0.022(2) Uani 1 1 d . U . . .
H28 H 0.286122 0.276161 0.584037 0.027 Uiso 1 1 calc R . . . .
C29 C 0.1784(9) 0.1868(7) 0.6100(5) 0.036(3) Uani 1 1 d . U . . .
H29A H 0.117229 0.142468 0.593167 0.053 Uiso 1 1 calc GR . . . .
H29B H 0.150119 0.223327 0.637727 0.053 Uiso 1 1 calc GR . . . .
H29C H 0.234967 0.169064 0.627344 0.053 Uiso 1 1 calc GR . . . .
C30 C 0.1410(9) 0.2507(7) 0.5354(5) 0.030(3) Uani 1 1 d . U . . .
H30A H 0.171686 0.270156 0.504132 0.045 Uiso 1 1 calc GR . . . .
H30B H 0.115328 0.291204 0.560816 0.045 Uiso 1 1 calc GR . . . .
H30C H 0.078474 0.205693 0.522302 0.045 Uiso 1 1 calc GR . . . .
C31 C 0.7243(7) 0.1221(5) 0.7790(4) 0.011(2) Uani 1 1 d . U . . .
C32 C 0.6802(8) 0.0431(6) 0.7779(4) 0.016(2) Uani 1 1 d . U . . .
C33 C 0.7511(7) -0.0046(6) 0.7796(4) 0.017(2) Uani 1 1 d . U . . .
H33 H 0.720199 -0.057477 0.778316 0.020 Uiso 1 1 calc R . . . .
C34 C 0.8665(8) 0.0230(6) 0.7830(4) 0.018(2) Uani 1 1 d . U . . .
C35 C 0.9100(8) 0.0992(6) 0.7808(4) 0.016(2) Uani 1 1 d . U . . .
H35 H 0.988281 0.118086 0.781320 0.020 Uiso 1 1 calc R . . . .
C36 C 0.8416(8) 0.1487(6) 0.7778(4) 0.015(2) Uani 1 1 d . U . . .
C37 C 0.5550(8) 0.0081(6) 0.7712(4) 0.019(2) Uani 1 1 d . U . . .
H37 H 0.518061 0.051153 0.772649 0.023 Uiso 1 1 calc R . . . .
C38 C 0.5219(8) -0.0483(6) 0.7153(5) 0.024(3) Uani 1 1 d . U . . .
H38A H 0.541025 -0.020719 0.686377 0.036 Uiso 1 1 calc GR . . . .
H38B H 0.441678 -0.071252 0.712326 0.036 Uiso 1 1 calc GR . . . .
H38C H 0.561669 -0.089075 0.711362 0.036 Uiso 1 1 calc GR . . . .
C39 C 0.5135(8) -0.0301(6) 0.8181(5) 0.021(2) Uani 1 1 d . U . . .
H39C H 0.432060 -0.044432 0.815702 0.031 Uiso 1 1 calc GR . . . .
H39A H 0.540801 0.006247 0.853421 0.031 Uiso 1 1 calc GR . . . .
H39B H 0.541120 -0.076457 0.815158 0.031 Uiso 1 1 calc GR . . . .
C41 C 0.9618(12) -0.0292(8) 0.8474(6) 0.055(4) Uani 1 1 d . U . . .
H41A H 0.891088 -0.053826 0.860041 0.082 Uiso 1 1 calc GR . . . .
H41B H 0.988467 0.023592 0.869914 0.082 Uiso 1 1 calc GR . . . .
H41C H 1.016675 -0.058667 0.850642 0.082 Uiso 1 1 calc GR . . . .
C40 C 0.9453(9) -0.0272(6) 0.7879(5) 0.028(3) Uani 1 1 d . U . . .
H40 H 1.018859 -0.002635 0.775973 0.034 Uiso 1 1 calc R . . . .
C42 C 0.9085(9) -0.1088(6) 0.7527(5) 0.028(3) Uani 1 1 d . U . . .
H42A H 0.887368 -0.107396 0.715367 0.042 Uiso 1 1 calc GR . . . .
H42B H 0.844625 -0.137565 0.768080 0.042 Uiso 1 1 calc GR . . . .
H42C H 0.969676 -0.134098 0.751787 0.042 Uiso 1 1 calc GR . . . .
C43 C 0.8960(8) 0.2306(6) 0.7734(4) 0.017(2) Uani 1 1 d . U . . .
H43 H 0.835064 0.255712 0.768050 0.020 Uiso 1 1 calc R . . . .
C44 C 0.9640(8) 0.2282(6) 0.7224(5) 0.023(2) Uani 1 1 d . U . . .
H44A H 0.918218 0.193347 0.690426 0.034 Uiso 1 1 calc GR . . . .
H44B H 1.029706 0.209482 0.728191 0.034 Uiso 1 1 calc GR . . . .
H44C H 0.987455 0.280124 0.716182 0.034 Uiso 1 1 calc GR . . . .
C45 C 0.9674(8) 0.2804(6) 0.8251(4) 0.021(2) Uani 1 1 d . U . . .
H45A H 0.989784 0.334091 0.822230 0.031 Uiso 1 1 calc GR . . . .
H45B H 1.033643 0.261406 0.828806 0.031 Uiso 1 1 calc GR . . . .
H45C H 0.924178 0.277513 0.857329 0.031 Uiso 1 1 calc GR . . . .
C46 C 0.5235(8) 0.1671(6) 0.8636(4) 0.016(2) Uani 1 1 d . U . . .
C47 C 0.4057(8) 0.1439(5) 0.8637(4) 0.014(2) Uani 1 1 d . U . . .
C48 C 0.3567(8) 0.1177(5) 0.9074(4) 0.015(2) Uani 1 1 d . U . . .
H48 H 0.277960 0.102049 0.906672 0.018 Uiso 1 1 calc R . . . .
C49 C 0.4196(8) 0.1137(5) 0.9524(4) 0.016(2) Uani 1 1 d . U . . .
C50 C 0.5348(8) 0.1395(5) 0.9537(4) 0.014(2) Uani 1 1 d . U . . .
H50 H 0.578978 0.139507 0.984675 0.017 Uiso 1 1 calc R . . . .
C51 C 0.5868(8) 0.1655(5) 0.9095(4) 0.014(2) Uani 1 1 d . U . . .
C52 C 0.3266(8) 0.1453(6) 0.8173(4) 0.020(2) Uani 1 1 d . U . . .
H52 H 0.372374 0.174302 0.792860 0.024 Uiso 1 1 calc R . . . .
C53 C 0.2728(8) 0.0646(7) 0.7822(5) 0.033(3) Uani 1 1 d . U . . .
H53A H 0.217382 0.067964 0.755559 0.049 Uiso 1 1 calc GR . . . .
H53B H 0.236559 0.031760 0.805811 0.049 Uiso 1 1 calc GR . . . .
H53C H 0.329908 0.042351 0.762845 0.049 Uiso 1 1 calc GR . . . .
C54 C 0.2385(8) 0.1878(6) 0.8373(5) 0.024(3) Uani 1 1 d . U . . .
H54A H 0.197100 0.193315 0.805752 0.036 Uiso 1 1 calc GR . . . .
H54B H 0.273963 0.238947 0.860330 0.036 Uiso 1 1 calc GR . . . .
H54C H 0.187362 0.158460 0.858679 0.036 Uiso 1 1 calc GR . . . .
C55 C 0.3580(8) 0.0887(6) 1.0012(4) 0.018(2) Uani 1 1 d . U . . .
H55 H 0.314907 0.127445 1.016334 0.021 Uiso 1 1 calc R . . . .
C56 C 0.2733(9) 0.0096(7) 0.9802(5) 0.034(3) Uani 1 1 d . U . . .
H56C H 0.222271 0.013040 0.951536 0.051 Uiso 1 1 calc GR . . . .
H56B H 0.231045 -0.004272 1.010679 0.051 Uiso 1 1 calc GR . . . .
H56A H 0.313027 -0.029902 0.965271 0.051 Uiso 1 1 calc GR . . . .
C57 C 0.4360(9) 0.0863(6) 1.0483(4) 0.024(3) Uani 1 1 d . U . . .
H57A H 0.474048 0.045039 1.035748 0.036 Uiso 1 1 calc GR . . . .
H57C H 0.392445 0.076318 1.079293 0.036 Uiso 1 1 calc GR . . . .
H57B H 0.490998 0.135890 1.059758 0.036 Uiso 1 1 calc GR . . . .
C58 C 0.7129(8) 0.1931(5) 0.9150(4) 0.014(2) Uani 1 1 d . U . . .
H58 H 0.737103 0.205837 0.879712 0.017 Uiso 1 1 calc R . . . .
C59 C 0.7544(8) 0.2674(6) 0.9611(4) 0.020(2) Uani 1 1 d . U . . .
H59A H 0.834021 0.288414 0.958734 0.030 Uiso 1 1 calc GR . . . .
H59B H 0.741642 0.255233 0.996788 0.030 Uiso 1 1 calc GR . . . .
H59C H 0.713882 0.305600 0.956949 0.030 Uiso 1 1 calc GR . . . .
C60 C 0.7676(8) 0.1296(6) 0.9233(5) 0.025(3) Uani 1 1 d . U . . .
H60A H 0.741493 0.083467 0.893348 0.037 Uiso 1 1 calc GR . . . .
H60B H 0.747731 0.117051 0.958292 0.037 Uiso 1 1 calc GR . . . .
H60C H 0.848464 0.147909 0.923555 0.037 Uiso 1 1 calc GR . . . .
C61 C 0.6730(8) 0.6189(6) 0.8763(4) 0.017(2) Uani 1 1 d . U . . .
C62 C 0.6271(7) 0.6509(5) 0.9237(4) 0.013(2) Uani 1 1 d . U . . .
C63 C 0.6918(8) 0.7117(6) 0.9645(4) 0.018(2) Uani 1 1 d . U . . .
H63 H 0.657554 0.734246 0.995557 0.022 Uiso 1 1 calc R . . . .
C64 C 0.8057(8) 0.7397(6) 0.9602(4) 0.017(2) Uani 1 1 d . U . . .
C65 C 0.8529(8) 0.7050(6) 0.9141(4) 0.018(2) Uani 1 1 d . U . . .
H65 H 0.930259 0.722482 0.910564 0.021 Uiso 1 1 calc R . . . .
C66 C 0.7883(7) 0.6441(5) 0.8724(4) 0.014(2) Uani 1 1 d . U . . .
C67 C 0.5043(8) 0.6243(6) 0.9343(5) 0.019(2) Uani 1 1 d . U . . .
H67 H 0.469370 0.579248 0.903494 0.023 Uiso 1 1 calc R . . . .
C68 C 0.4401(8) 0.6860(6) 0.9363(4) 0.021(2) Uani 1 1 d . U . . .
H68A H 0.453173 0.706783 0.903772 0.031 Uiso 1 1 calc GR . . . .
H68B H 0.465241 0.727640 0.969308 0.031 Uiso 1 1 calc GR . . . .
H68C H 0.360501 0.662994 0.937041 0.031 Uiso 1 1 calc GR . . . .
C69 C 0.4918(9) 0.5969(7) 0.9876(5) 0.033(3) Uani 1 1 d . U . . .
H69A H 0.413329 0.573272 0.990818 0.050 Uiso 1 1 calc GR . . . .
H69B H 0.518630 0.641020 1.018931 0.050 Uiso 1 1 calc GR . . . .
H69C H 0.535327 0.558786 0.987053 0.050 Uiso 1 1 calc GR . . . .
C70 C 0.8754(8) 0.8021(6) 1.0065(4) 0.021(2) Uani 1 1 d . U . . .
H70 H 0.823605 0.829932 1.027930 0.025 Uiso 1 1 calc R . . . .
C71 C 0.9628(10) 0.8626(7) 0.9863(5) 0.037(3) Uani 1 1 d . U . . .
H71A H 1.017438 0.837958 0.966587 0.055 Uiso 1 1 calc GR . . . .
H71B H 1.000432 0.903603 1.017756 0.055 Uiso 1 1 calc GR . . . .
H71C H 0.926147 0.884871 0.961687 0.055 Uiso 1 1 calc GR . . . .
C72 C 0.9261(8) 0.7638(7) 1.0453(5) 0.029(3) Uani 1 1 d . U . . .
H72A H 0.868391 0.722237 1.053774 0.044 Uiso 1 1 calc GR . . . .
H72B H 0.956598 0.802335 1.079300 0.044 Uiso 1 1 calc GR . . . .
H72C H 0.985546 0.742487 1.027611 0.044 Uiso 1 1 calc GR . . . .
C73 C 0.8511(8) 0.6060(6) 0.8269(4) 0.021(2) Uani 1 1 d . U . . .
H73 H 0.796328 0.560386 0.803800 0.025 Uiso 1 1 calc R . . . .
C74 C 0.9440(8) 0.5755(7) 0.8481(5) 0.029(3) Uani 1 1 d . U . . .
H74A H 0.912407 0.538924 0.870004 0.043 Uiso 1 1 calc GR . . . .
H74B H 0.999959 0.618729 0.870845 0.043 Uiso 1 1 calc GR . . . .
H74C H 0.978818 0.549438 0.816941 0.043 Uiso 1 1 calc GR . . . .
C75 C 0.8985(9) 0.6587(7) 0.7894(5) 0.035(3) Uani 1 1 d . U . . .
H75A H 0.933712 0.630490 0.759458 0.052 Uiso 1 1 calc GR . . . .
H75B H 0.953714 0.703935 0.810490 0.052 Uiso 1 1 calc GR . . . .
H75C H 0.838292 0.675492 0.774234 0.052 Uiso 1 1 calc GR . . . .
C76 C 0.4384(8) 0.6031(5) 0.7987(4) 0.014(2) Uani 1 1 d . U . . .
C77 C 0.3252(8) 0.5762(6) 0.8040(4) 0.016(2) Uani 1 1 d . U . . .
C78 C 0.2557(9) 0.6281(6) 0.8075(5) 0.026(3) Uani 1 1 d . U . . .
H78 H 0.178856 0.610232 0.812185 0.031 Uiso 1 1 calc R . . . .
C79 C 0.2968(9) 0.7046(6) 0.8042(5) 0.029(3) Uani 1 1 d . U . . .
C80 C 0.4089(8) 0.7275(6) 0.7950(5) 0.020(2) Uani 1 1 d . U . . .
H80 H 0.437020 0.777810 0.789536 0.024 Uiso 1 1 calc R . . . .
C81 C 0.4815(8) 0.6802(6) 0.7935(4) 0.016(2) Uani 1 1 d . U . . .
C82 C 0.2691(7) 0.4945(6) 0.8072(4) 0.017(2) Uani 1 1 d . U . . .
H82 H 0.327294 0.464628 0.803047 0.020 Uiso 1 1 calc R . . . .
C83 C 0.2198(9) 0.4911(6) 0.8626(5) 0.025(3) Uani 1 1 d . U . . .
H83A H 0.161712 0.519491 0.867825 0.038 Uiso 1 1 calc GR . . . .
H83B H 0.278486 0.514504 0.892064 0.038 Uiso 1 1 calc GR . . . .
H83C H 0.187777 0.437202 0.863141 0.038 Uiso 1 1 calc GR . . . .
C84 C 0.1795(8) 0.4545(6) 0.7598(5) 0.025(3) Uani 1 1 d . U . . .
H84A H 0.211591 0.458905 0.724845 0.037 Uiso 1 1 calc GR . . . .
H84B H 0.117489 0.479373 0.764583 0.037 Uiso 1 1 calc GR . . . .
H84C H 0.152434 0.399896 0.759730 0.037 Uiso 1 1 calc GR . . . .
C85 C 0.2200(10) 0.7591(7) 0.8126(6) 0.041(3) Uani 1 1 d . U . . .
H85 H 0.142242 0.727547 0.812182 0.050 Uiso 1 1 calc R . . . .
C86 C 0.2487(12) 0.8158(8) 0.8688(6) 0.057(4) Uani 1 1 d . U . . .
H86C H 0.318140 0.854251 0.867851 0.085 Uiso 1 1 calc GR . . . .
H86A H 0.257759 0.787761 0.896547 0.085 Uiso 1 1 calc GR . . . .
H86B H 0.188739 0.841879 0.878014 0.085 Uiso 1 1 calc GR . . . .
C87 C 0.2244(11) 0.8019(7) 0.7681(6) 0.052(4) Uani 1 1 d . U . . .
H87A H 0.203453 0.764824 0.732506 0.078 Uiso 1 1 calc GR . . . .
H87B H 0.299955 0.833545 0.767827 0.078 Uiso 1 1 calc GR . . . .
H87C H 0.172628 0.835276 0.774862 0.078 Uiso 1 1 calc GR . . . .
C89 C 0.6132(10) 0.7277(7) 0.7270(5) 0.036(3) Uani 1 1 d . U . . .
H89A H 0.575127 0.681456 0.699284 0.054 Uiso 1 1 calc GR . . . .
H89B H 0.691910 0.742057 0.719710 0.054 Uiso 1 1 calc GR . . . .
H89C H 0.579322 0.770236 0.725496 0.054 Uiso 1 1 calc GR . . . .
C88 C 0.6028(8) 0.7111(6) 0.7845(4) 0.017(2) Uani 1 1 d . U . . .
H88 H 0.641710 0.669675 0.785407 0.021 Uiso 1 1 calc R . . . .
C90 C 0.6588(8) 0.7817(6) 0.8298(4) 0.020(2) Uani 1 1 d . U . . .
H90A H 0.738373 0.796456 0.824540 0.031 Uiso 1 1 calc GR . . . .
H90B H 0.648110 0.769241 0.865515 0.031 Uiso 1 1 calc GR . . . .
H90C H 0.625703 0.824571 0.828358 0.031 Uiso 1 1 calc GR . . . .
C91 C 0.9375(10) 0.6892(8) 0.6363(7) 0.051(4) Uani 1 1 d . U . . .
H91A H 0.864567 0.700291 0.633555 0.076 Uiso 1 1 calc GR . . . .
H91B H 0.937652 0.658904 0.663568 0.076 Uiso 1 1 calc GR . . . .
H91C H 0.952898 0.659874 0.600600 0.076 Uiso 1 1 calc GR . . . .
C92 C 1.0307(10) 0.8020(8) 0.6124(6) 0.042(3) Uani 1 1 d . U . . .
H92A H 0.957723 0.810409 0.603286 0.051 Uiso 1 1 calc R . . . .
H92B H 1.056787 0.773319 0.578726 0.051 Uiso 1 1 calc R . . . .
C93 C 1.1130(10) 0.8784(7) 0.6346(5) 0.039(3) Uani 1 1 d . U . . .
H93A H 1.083677 0.909433 0.666082 0.047 Uiso 1 1 calc R . . . .
H93B H 1.183981 0.870173 0.647026 0.047 Uiso 1 1 calc R . . . .
C94 C 1.2028(13) 0.9927(7) 0.6126(6) 0.058(4) Uani 1 1 d . U . . .
H94A H 1.215415 1.019298 0.582844 0.087 Uiso 1 1 calc GR . . . .
H94B H 1.273878 0.987814 0.626623 0.087 Uiso 1 1 calc GR . . . .
H94C H 1.168474 1.022344 0.642179 0.087 Uiso 1 1 calc GR . . . .
C95 C 0.7836(9) 0.5376(7) 0.9820(5) 0.033(3) Uani 1 1 d . U . . .
H95A H 0.812931 0.582025 0.966570 0.050 Uiso 1 1 calc GR . . . .
H95B H 0.773052 0.555691 1.021021 0.050 Uiso 1 1 calc GR . . . .
H95C H 0.712282 0.507727 0.962715 0.050 Uiso 1 1 calc GR . . . .
C96 C 0.9625(10) 0.5269(8) 1.0035(6) 0.042(3) Uani 1 1 d . U . . .
H96A H 0.952211 0.545464 1.042873 0.051 Uiso 1 1 calc R . . . .
H96B H 0.996408 0.572212 0.989009 0.051 Uiso 1 1 calc R . . . .

loop_
_atom_site_aniso_label
_atom_site_aniso_U_11
_atom_site_aniso_U_22
_atom_site_aniso_U_33
_atom_site_aniso_U_23
_atom_site_aniso_U_13
_atom_site_aniso_U_12
C1 0.021(4) 0.017(4) 0.014(4) 0.003(3) 0.004(3) 0.004(3)
O1 0.041(5) 0.039(5) 0.031(5) 0.007(4) -0.001(4) 0.001(4)
Bi1 0.01352(18) 0.0155(2) 0.0139(2) 0.00422(16) 0.00123(15) 0.00290(15)
Sn1 0.0115(3) 0.0145(4) 0.0108(3) 0.0039(3) 0.0003(3) 0.0017(3)
Bi2 0.01517(18) 0.0158(2) 0.01193(19) 0.00445(16) 0.00135(15) 0.00471(15)
O2 0.065(6) 0.045(6) 0.041(6) 0.013(5) 0.015(5) 0.009(5)
C2 0.016(4) 0.017(4) 0.019(4) 0.008(3) -0.001(3) 0.004(3)
Sn2 0.0100(3) 0.0130(3) 0.0116(3) 0.0053(3) 0.0015(3) 0.0022(3)
Bi3 0.01443(18) 0.0132(2) 0.0131(2) 0.00339(16) -0.00064(15) 0.00221(15)
O3 0.047(6) 0.049(6) 0.065(8) 0.024(6) -0.005(5) 0.008(5)
C3 0.021(4) 0.013(4) 0.010(4) 0.006(3) -0.006(3) 0.001(3)
Sn3 0.0104(3) 0.0121(3) 0.0132(4) 0.0032(3) 0.0011(3) 0.0023(3)
Bi4 0.01553(19) 0.0145(2) 0.0129(2) 0.00429(16) 0.00286(15) 0.00305(15)
C4 0.021(4) 0.021(4) 0.013(4) 0.008(3) 0.004(3) 0.002(3)
Bi5 0.01344(18) 0.0158(2) 0.0144(2) 0.00411(16) 0.00047(15) 0.00286(15)
C5 0.013(4) 0.023(4) 0.021(4) 0.009(4) 0.002(3) 0.003(3)
Bi6 0.01439(18) 0.0138(2) 0.01220(19) 0.00403(16) -0.00100(15) 0.00169(15)
C6 0.016(4) 0.021(4) 0.017(4) 0.011(3) 0.002(3) 0.001(3)
C7 0.016(4) 0.025(5) 0.020(4) 0.007(4) -0.003(4) -0.001(4)
Bi7 0.01522(18) 0.0134(2) 0.0130(2) 0.00436(16) 0.00233(15) 0.00309(15)
C8 0.021(5) 0.035(6) 0.030(6) 0.010(5) 0.000(5) 0.002(5)
Bi8 0.01518(18) 0.0160(2) 0.0132(2) 0.00382(16) 0.00013(15) 0.00537(15)
C9 0.016(5) 0.029(6) 0.014(5) 0.008(5) -0.006(4) 0.005(4)
C10 0.026(4) 0.024(5) 0.016(4) 0.012(4) 0.009(4) 0.008(4)
C11 0.023(5) 0.035(6) 0.025(6) 0.017(5) -0.007(5) -0.001(5)
C12 0.058(7) 0.054(8) 0.039(7) 0.022(6) 0.026(6) 0.039(6)
C13 0.008(4) 0.025(4) 0.019(4) 0.011(4) 0.005(3) 0.004(3)
C14 0.022(5) 0.031(6) 0.021(6) 0.004(5) -0.005(5) -0.002(5)
C15 0.030(6) 0.031(6) 0.023(6) 0.016(5) 0.004(5) 0.011(5)
C16 0.016(4) 0.008(4) 0.010(5) 0.000(4) -0.002(4) 0.002(4)
C17 0.018(5) 0.016(5) 0.009(5) 0.002(4) 0.004(4) -0.001(4)
C18 0.020(5) 0.015(5) 0.023(5) -0.001(4) 0.001(4) 0.006(4)
C19 0.020(5) 0.019(5) 0.017(5) 0.005(4) 0.004(4) 0.001(4)
C20 0.015(5) 0.018(5) 0.025(5) 0.007(4) 0.001(4) -0.002(4)
C21 0.015(5) 0.024(5) 0.013(5) 0.001(4) 0.002(4) 0.005(4)
C22 0.019(5) 0.020(5) 0.017(5) 0.007(4) 0.002(4) 0.004(4)
C23 0.015(5) 0.035(7) 0.020(6) -0.001(5) 0.002(4) 0.004(5)
C24 0.017(5) 0.037(7) 0.036(7) 0.010(6) 0.004(5) 0.007(5)
C25 0.025(5) 0.022(5) 0.028(6) 0.000(5) 0.000(5) 0.003(4)
C26 0.043(7) 0.031(7) 0.033(7) 0.001(6) -0.010(6) -0.004(6)
C27 0.023(6) 0.023(6) 0.046(8) 0.003(6) -0.009(5) -0.001(5)
C28 0.019(5) 0.021(5) 0.019(5) -0.006(4) 0.004(4) 0.001(4)
C29 0.023(6) 0.050(8) 0.031(7) 0.007(6) 0.000(5) 0.006(5)
C30 0.024(6) 0.027(6) 0.037(7) 0.004(5) 0.003(5) 0.008(5)
C31 0.007(4) 0.009(4) 0.013(5) -0.002(4) -0.003(4) -0.001(3)
C32 0.019(5) 0.014(5) 0.012(5) 0.000(4) 0.005(4) 0.004(4)
C33 0.013(4) 0.013(5) 0.023(5) 0.005(4) 0.006(4) 0.001(4)
C34 0.018(5) 0.023(5) 0.018(5) 0.006(4) 0.004(4) 0.010(4)
C35 0.013(4) 0.015(5) 0.018(5) 0.002(4) -0.002(4) -0.001(4)
C36 0.013(4) 0.016(5) 0.014(5) 0.001(4) 0.000(4) 0.001(4)
C37 0.014(4) 0.022(5) 0.020(5) 0.006(4) -0.004(4) 0.001(4)
C38 0.009(5) 0.032(6) 0.031(7) 0.007(5) 0.002(5) 0.004(4)
C39 0.020(5) 0.010(5) 0.033(6) 0.008(5) 0.006(5) 0.001(4)
C41 0.062(9) 0.045(8) 0.064(10) 0.003(7) -0.022(8) 0.038(7)
C40 0.018(5) 0.027(6) 0.039(6) 0.005(5) -0.001(5) 0.008(4)
C42 0.033(6) 0.023(6) 0.037(7) 0.008(5) 0.011(5) 0.023(5)
C43 0.014(4) 0.017(5) 0.020(5) 0.003(4) 0.004(4) 0.007(4)
C44 0.020(5) 0.026(6) 0.025(6) 0.013(5) 0.010(5) 0.005(5)
C45 0.018(5) 0.016(5) 0.024(6) 0.001(5) -0.003(5) 0.000(4)
C46 0.016(5) 0.012(5) 0.014(5) -0.003(4) -0.001(4) -0.003(4)
C47 0.016(4) 0.010(5) 0.015(5) 0.004(4) 0.000(4) 0.002(4)
C48 0.012(4) 0.016(5) 0.015(5) 0.006(4) -0.003(4) 0.001(4)
C49 0.021(5) 0.011(5) 0.016(5) 0.008(4) 0.002(4) 0.001(4)
C50 0.017(4) 0.011(5) 0.018(5) 0.007(4) 0.000(4) 0.006(4)
C51 0.019(5) 0.012(5) 0.010(5) 0.001(4) 0.001(4) 0.000(4)
C52 0.016(5) 0.025(5) 0.024(5) 0.016(4) 0.004(4) 0.006(4)
C53 0.015(5) 0.053(8) 0.027(7) 0.006(6) 0.005(5) 0.007(5)
C54 0.015(5) 0.034(7) 0.026(6) 0.012(5) -0.005(5) 0.006(5)
C55 0.019(5) 0.015(5) 0.024(5) 0.014(4) 0.007(4) 0.005(4)
C56 0.026(6) 0.039(7) 0.041(8) 0.026(6) 0.007(5) 0.001(5)
C57 0.034(6) 0.027(6) 0.014(6) 0.012(5) 0.010(5) 0.007(5)
C58 0.019(5) 0.017(5) 0.007(4) 0.004(4) -0.003(4) 0.003(4)
C59 0.017(5) 0.017(5) 0.021(6) -0.001(5) 0.000(4) 0.000(4)
C60 0.012(5) 0.031(6) 0.032(7) 0.010(5) 0.003(5) 0.004(5)
C61 0.016(5) 0.018(5) 0.021(5) 0.007(4) 0.002(4) 0.008(4)
C62 0.014(4) 0.012(5) 0.014(5) 0.007(4) -0.002(4) 0.004(4)
C63 0.018(5) 0.019(5) 0.016(5) 0.002(4) 0.005(4) 0.002(4)
C64 0.017(5) 0.025(5) 0.011(5) 0.005(4) -0.001(4) 0.007(4)
C65 0.010(4) 0.019(5) 0.023(5) 0.008(4) -0.002(4) -0.001(4)
C66 0.014(4) 0.013(5) 0.016(5) 0.000(4) 0.006(4) 0.009(4)
C67 0.013(4) 0.013(5) 0.027(5) 0.001(4) 0.005(4) -0.001(4)
C68 0.020(5) 0.017(6) 0.019(6) -0.005(4) 0.003(4) 0.004(4)
C69 0.039(7) 0.035(7) 0.032(7) 0.028(6) 0.014(6) 0.002(5)
C70 0.017(5) 0.025(5) 0.015(5) -0.006(4) 0.000(4) 0.006(4)
C71 0.042(7) 0.024(6) 0.035(7) 0.008(6) -0.005(6) -0.009(5)
C72 0.014(5) 0.044(7) 0.025(6) 0.001(5) -0.003(5) 0.008(5)
C73 0.017(5) 0.029(6) 0.013(5) 0.000(4) 0.003(4) 0.003(4)
C74 0.014(5) 0.031(7) 0.036(7) -0.003(5) -0.001(5) 0.006(5)
C75 0.022(6) 0.044(7) 0.029(7) 0.002(6) 0.002(5) -0.002(5)
C76 0.020(5) 0.008(4) 0.014(5) 0.002(4) 0.004(4) 0.000(4)
C77 0.012(4) 0.019(5) 0.015(5) 0.001(4) 0.002(4) 0.003(4)
C78 0.022(5) 0.024(5) 0.030(6) 0.008(5) 0.002(4) 0.002(4)
C79 0.024(5) 0.026(6) 0.042(6) 0.013(5) 0.001(5) 0.012(4)
C80 0.017(5) 0.014(5) 0.030(6) 0.007(4) 0.005(4) 0.003(4)
C81 0.015(4) 0.017(5) 0.021(5) 0.007(4) -0.005(4) 0.009(4)
C82 0.009(4) 0.018(5) 0.021(5) 0.007(4) 0.003(4) -0.004(4)
C83 0.023(5) 0.024(6) 0.026(6) 0.011(5) -0.002(5) -0.004(5)
C84 0.021(5) 0.017(6) 0.030(7) 0.001(5) -0.002(5) -0.003(4)
C85 0.031(6) 0.034(6) 0.060(8) 0.012(6) 0.007(5) 0.008(5)
C86 0.076(10) 0.063(9) 0.053(9) 0.024(8) 0.032(8) 0.046(8)
C87 0.053(8) 0.029(7) 0.072(10) -0.009(7) -0.040(7) 0.029(6)
C89 0.040(7) 0.033(7) 0.035(7) 0.020(6) 0.006(6) -0.002(6)
C88 0.019(5) 0.015(5) 0.015(5) 0.007(4) -0.003(4) -0.003(4)
C90 0.017(5) 0.024(6) 0.022(6) 0.014(5) 0.005(4) 0.000(4)
C91 0.029(7) 0.052(9) 0.067(10) 0.014(8) -0.010(7) 0.002(6)
C92 0.041(6) 0.047(7) 0.037(7) 0.003(6) 0.001(5) 0.014(5)
C93 0.040(6) 0.045(7) 0.034(6) 0.010(5) 0.005(5) 0.013(5)
C94 0.094(11) 0.031(8) 0.046(9) 0.009(7) 0.024(8) 0.010(7)
C95 0.036(6) 0.038(7) 0.036(7) 0.020(6) 0.005(6) 0.018(6)
C96 0.037(6) 0.051(7) 0.038(7) 0.007(6) -0.002(5) 0.013(5)

loop_
_atom_type_symbol
_atom_type_description
_atom_type_scat_dispersion_real
_atom_type_scat_dispersion_imag
_atom_type_scat_source
C C 0.0033 0.0016 'International Tables Vol C Tables 4.2.6.8 and 6.1.1.4'
H H 0.0000 0.0000 'International Tables Vol C Tables 4.2.6.8 and 6.1.1.4'
O O 0.0106 0.0060 'International Tables Vol C Tables 4.2.6.8 and 6.1.1.4'
Sn Sn -0.6537 1.4246 'International Tables Vol C Tables 4.2.6.8 and 6.1.1.4'
Bi Bi -4.1077 10.2566 'International Tables Vol C Tables 4.2.6.8 and 6.1.1.4'

loop_
_geom_angle_atom_site_label_1
_geom_angle_atom_site_label_2
_geom_angle_atom_site_label_3
_geom_angle
_geom_angle_site_symmetry_1
_geom_angle_site_symmetry_3
_geom_angle_publ_flag
C2 C1 Sn1 119.1(7) . . ?
C2 C1 C6 117.8(9) . . ?
C6 C1 Sn1 122.8(7) . . ?
C92 O1 C91 111.6(10) . . ?
Bi2 Bi1 Bi3 105.189(15) . . ?
Bi4 Bi1 Bi2 103.473(16) . . ?
Bi4 Bi1 Bi3 103.936(16) . . ?
C1 Sn1 Bi2 116.7(3) . . ?
C1 Sn1 Bi8 109.0(3) . . ?
C1 Sn1 C16 102.8(4) . . ?
Bi8 Sn1 Bi2 105.58(2) . . ?
C16 Sn1 Bi2 103.9(2) . . ?
C16 Sn1 Bi8 119.5(2) . . ?
Sn1 Bi2 Bi1 100.293(19) . . ?
Bi6 Bi2 Bi1 104.612(16) . . ?
Bi6 Bi2 Sn1 89.044(18) . . ?
C93 O2 C94 109.4(10) . . ?
C1 C2 C7 122.3(9) . . ?
C3 C2 C1 119.1(9) . . ?
C3 C2 C7 118.5(9) . . ?
Bi6 Sn2 Bi3 107.94(2) . . ?
C31 Sn2 Bi3 117.0(2) . . ?
C31 Sn2 Bi6 107.8(3) . . ?
C31 Sn2 C46 101.7(4) . . ?
C46 Sn2 Bi3 105.1(3) . . ?
C46 Sn2 Bi6 117.6(3) . . ?
Sn2 Bi3 Bi1 97.482(19) . . ?
Sn2 Bi3 Bi7 89.042(18) . . ?
Bi7 Bi3 Bi1 104.903(15) . . ?
C96 O3 C95 112.6(10) . . ?
C2 C3 H3 118.5 . . ?
C4 C3 C2 122.9(9) . . ?
C4 C3 H3 118.5 . . ?
Bi7 Sn3 Bi4 107.65(2) . . ?
C61 Sn3 Bi4 117.3(3) . . ?
C61 Sn3 Bi7 107.5(3) . . ?
C61 Sn3 C76 101.1(4) . . ?
C76 Sn3 Bi4 104.9(3) . . ?
C76 Sn3 Bi7 118.8(2) . . ?
Sn3 Bi4 Bi1 98.601(18) . . ?
Sn3 Bi4 Bi8 88.973(18) . . ?
Bi8 Bi4 Bi1 104.795(16) . . ?
C3 C4 C5 116.6(9) . . ?
C3 C4 C10 122.8(9) . . ?
C5 C4 C10 120.6(9) . . ?
Bi7 Bi5 Bi6 104.717(15) . . ?
Bi8 Bi5 Bi6 104.131(16) . . ?
Bi8 Bi5 Bi7 104.860(16) . . ?
C4 C5 H5 118.5 . . ?
C6 C5 C4 123.0(9) . . ?
C6 C5 H5 118.5 . . ?
Bi2 Bi6 Bi5 103.930(15) . . ?
Sn2 Bi6 Bi2 92.212(18) . . ?
Sn2 Bi6 Bi5 95.809(19) . . ?
C1 C6 C13 121.5(9) . . ?
C5 C6 C1 120.3(9) . . ?
C5 C6 C13 118.2(8) . . ?
C2 C7 H7 108.1 . . ?
C2 C7 C8 111.6(8) . . ?
C2 C7 C9 111.3(9) . . ?
C8 C7 H7 108.1 . . ?
C9 C7 H7 108.1 . . ?
C9 C7 C8 109.7(8) . . ?
Bi3 Bi7 Bi5 104.373(16) . . ?
Sn3 Bi7 Bi3 91.391(18) . . ?
Sn3 Bi7 Bi5 95.766(19) . . ?
C7 C8 H8A 109.5 . . ?
C7 C8 H8B 109.5 . . ?
C7 C8 H8C 109.5 . . ?
H8A C8 H8B 109.5 . . ?
H8A C8 H8C 109.5 . . ?
H8B C8 H8C 109.5 . . ?
Sn1 Bi8 Bi4 93.444(18) . . ?
Sn1 Bi8 Bi5 96.555(19) . . ?
Bi4 Bi8 Bi5 104.257(15) . . ?
C7 C9 H9A 109.5 . . ?
C7 C9 H9B 109.5 . . ?
C7 C9 H9C 109.5 . . ?
H9A C9 H9B 109.5 . . ?
H9A C9 H9C 109.5 . . ?
H9B C9 H9C 109.5 . . ?
C4 C10 H10 108.0 . . ?
C4 C10 C11 110.2(9) . . ?
C4 C10 C12 111.4(9) . . ?
C11 C10 H10 108.0 . . ?
C11 C10 C12 111.0(9) . . ?
C12 C10 H10 108.0 . . ?
C10 C11 H11A 109.5 . . ?
C10 C11 H11B 109.5 . . ?
C10 C11 H11C 109.5 . . ?
H11A C11 H11B 109.5 . . ?
H11A C11 H11C 109.5 . . ?
H11B C11 H11C 109.5 . . ?
C10 C12 H12A 109.5 . . ?
C10 C12 H12B 109.5 . . ?
C10 C12 H12C 109.5 . . ?
H12A C12 H12B 109.5 . . ?
H12A C12 H12C 109.5 . . ?
H12B C12 H12C 109.5 . . ?
C6 C13 H13 107.6 . . ?
C6 C13 C15 111.3(9) . . ?
C14 C13 C6 111.2(8) . . ?
C14 C13 H13 107.6 . . ?
C14 C13 C15 111.4(8) . . ?
C15 C13 H13 107.6 . . ?
C13 C14 H14A 109.5 . . ?
C13 C14 H14B 109.5 . . ?
C13 C14 H14C 109.5 . . ?
H14A C14 H14B 109.5 . . ?
H14A C14 H14C 109.5 . . ?
H14B C14 H14C 109.5 . . ?
C13 C15 H15A 109.5 . . ?
C13 C15 H15B 109.5 . . ?
C13 C15 H15C 109.5 . . ?
H15A C15 H15B 109.5 . . ?
H15A C15 H15C 109.5 . . ?
H15B C15 H15C 109.5 . . ?
C17 C16 Sn1 116.8(7) . . ?
C17 C16 C21 120.5(9) . . ?
C21 C16 Sn1 122.5(7) . . ?
C16 C17 C18 118.9(9) . . ?
C16 C17 C22 124.1(9) . . ?
C18 C17 C22 117.0(9) . . ?
C17 C18 H18 118.6 . . ?
C17 C18 C19 122.8(10) . . ?
C19 C18 H18 118.6 . . ?
C18 C19 C25 120.3(10) . . ?
C20 C19 C18 116.7(10) . . ?
C20 C19 C25 122.8(9) . . ?
C19 C20 H20 118.3 . . ?
C19 C20 C21 123.3(9) . . ?
C21 C20 H20 118.3 . . ?
C16 C21 C28 125.6(9) . . ?
C20 C21 C16 117.8(10) . . ?
C20 C21 C28 116.6(9) . . ?
C17 C22 H22 106.6 . . ?
C17 C22 C23 113.2(8) . . ?
C17 C22 C24 111.2(8) . . ?
C23 C22 H22 106.6 . . ?
C23 C22 C24 112.1(9) . . ?
C24 C22 H22 106.6 . . ?
C22 C23 H23A 109.5 . . ?
C22 C23 H23B 109.5 . . ?
C22 C23 H23C 109.5 . . ?
H23A C23 H23B 109.5 . . ?
H23A C23 H23C 109.5 . . ?
H23B C23 H23C 109.5 . . ?
C22 C24 H24A 109.5 . . ?
C22 C24 H24B 109.5 . . ?
C22 C24 H24C 109.5 . . ?
H24A C24 H24B 109.5 . . ?
H24A C24 H24C 109.5 . . ?
H24B C24 H24C 109.5 . . ?
C19 C25 H25 107.5 . . ?
C19 C25 C26 111.4(9) . . ?
C19 C25 C27 113.4(10) . . ?
C26 C25 H25 107.5 . . ?
C27 C25 H25 107.5 . . ?
C27 C25 C26 109.4(9) . . ?
C25 C26 H26A 109.5 . . ?
C25 C26 H26B 109.5 . . ?
C25 C26 H26C 109.5 . . ?
H26A C26 H26B 109.5 . . ?
H26A C26 H26C 109.5 . . ?
H26B C26 H26C 109.5 . . ?
C25 C27 H27A 109.5 . . ?
C25 C27 H27B 109.5 . . ?
C25 C27 H27C 109.5 . . ?
H27A C27 H27B 109.5 . . ?
H27A C27 H27C 109.5 . . ?
H27B C27 H27C 109.5 . . ?
C21 C28 H28 107.3 . . ?
C21 C28 C29 111.3(9) . . ?
C21 C28 C30 114.0(9) . . ?
C29 C28 H28 107.3 . . ?
C30 C28 H28 107.3 . . ?
C30 C28 C29 109.4(9) . . ?
C28 C29 H29A 109.5 . . ?
C28 C29 H29B 109.5 . . ?
C28 C29 H29C 109.5 . . ?
H29A C29 H29B 109.5 . . ?
H29A C29 H29C 109.5 . . ?
H29B C29 H29C 109.5 . . ?
C28 C30 H30A 109.5 . . ?
C28 C30 H30B 109.5 . . ?
C28 C30 H30C 109.5 . . ?
H30A C30 H30B 109.5 . . ?
H30A C30 H30C 109.5 . . ?
H30B C30 H30C 109.5 . . ?
C32 C31 Sn2 118.2(6) . . ?
C32 C31 C36 118.0(8) . . ?
C36 C31 Sn2 123.4(7) . . ?
C31 C32 C37 120.8(9) . . ?
C33 C32 C31 120.1(9) . . ?
C33 C32 C37 119.0(9) . . ?
C32 C33 H33 119.0 . . ?
C32 C33 C34 122.0(9) . . ?
C34 C33 H33 119.0 . . ?
C33 C34 C40 122.7(9) . . ?
C35 C34 C33 118.1(9) . . ?
C35 C34 C40 119.2(9) . . ?
C34 C35 H35 119.1 . . ?
C34 C35 C36 121.7(9) . . ?
C36 C35 H35 119.1 . . ?
C31 C36 C43 121.9(8) . . ?
C35 C36 C31 119.8(9) . . ?
C35 C36 C43 118.3(8) . . ?
C32 C37 H37 107.4 . . ?
C32 C37 C39 112.0(8) . . ?
C38 C37 C32 110.8(9) . . ?
C38 C37 H37 107.4 . . ?
C38 C37 C39 111.5(9) . . ?
C39 C37 H37 107.4 . . ?
C37 C38 H38A 109.5 . . ?
C37 C38 H38B 109.5 . . ?
C37 C38 H38C 109.5 . . ?
H38A C38 H38B 109.5 . . ?
H38A C38 H38C 109.5 . . ?
H38B C38 H38C 109.5 . . ?
C37 C39 H39C 109.5 . . ?
C37 C39 H39A 109.5 . . ?
C37 C39 H39B 109.5 . . ?
H39C C39 H39A 109.5 . . ?
H39C C39 H39B 109.5 . . ?
H39A C39 H39B 109.5 . . ?
H41A C41 H41B 109.5 . . ?
H41A C41 H41C 109.5 . . ?
H41B C41 H41C 109.5 . . ?
C40 C41 H41A 109.5 . . ?
C40 C41 H41B 109.5 . . ?
C40 C41 H41C 109.5 . . ?
C34 C40 C41 109.8(10) . . ?
C34 C40 H40 107.7 . . ?
C41 C40 H40 107.7 . . ?
C42 C40 C34 114.1(9) . . ?
C42 C40 C41 109.6(10) . . ?
C42 C40 H40 107.7 . . ?
C40 C42 H42A 109.5 . . ?
C40 C42 H42B 109.5 . . ?
C40 C42 H42C 109.5 . . ?
H42A C42 H42B 109.5 . . ?
H42A C42 H42C 109.5 . . ?
H42B C42 H42C 109.5 . . ?
C36 C43 H43 107.4 . . ?
C36 C43 C44 110.1(8) . . ?
C36 C43 C45 113.4(8) . . ?
C44 C43 H43 107.4 . . ?
C45 C43 H43 107.4 . . ?
C45 C43 C44 111.0(8) . . ?
C43 C44 H44A 109.5 . . ?
C43 C44 H44B 109.5 . . ?
C43 C44 H44C 109.5 . . ?
H44A C44 H44B 109.5 . . ?
H44A C44 H44C 109.5 . . ?
H44B C44 H44C 109.5 . . ?
C43 C45 H45A 109.5 . . ?
C43 C45 H45B 109.5 . . ?
C43 C45 H45C 109.5 . . ?
H45A C45 H45B 109.5 . . ?
H45A C45 H45C 109.5 . . ?
H45B C45 H45C 109.5 . . ?
C47 C46 Sn2 123.5(7) . . ?
C51 C46 Sn2 118.4(7) . . ?
C51 C46 C47 117.9(9) . . ?
C46 C47 C52 123.5(9) . . ?
C48 C47 C46 120.2(9) . . ?
C48 C47 C52 116.3(8) . . ?
C47 C48 H48 119.0 . . ?
C47 C48 C49 122.0(9) . . ?
C49 C48 H48 119.0 . . ?
C48 C49 C50 118.1(9) . . ?
C48 C49 C55 118.6(8) . . ?
C50 C49 C55 122.9(9) . . ?
C49 C50 H50 119.5 . . ?
C49 C50 C51 120.9(9) . . ?
C51 C50 H50 119.5 . . ?
C46 C51 C50 120.7(9) . . ?
C46 C51 C58 122.3(8) . . ?
C50 C51 C58 116.9(8) . . ?
C47 C52 H52 106.9 . . ?
C53 C52 C47 112.5(8) . . ?
C53 C52 H52 106.9 . . ?
C54 C52 C47 113.0(9) . . ?
C54 C52 H52 106.9 . . ?
C54 C52 C53 110.3(8) . . ?
C52 C53 H53A 109.5 . . ?
C52 C53 H53B 109.5 . . ?
C52 C53 H53C 109.5 . . ?
H53A C53 H53B 109.5 . . ?
H53A C53 H53C 109.5 . . ?
H53B C53 H53C 109.5 . . ?
C52 C54 H54A 109.5 . . ?
C52 C54 H54B 109.5 . . ?
C52 C54 H54C 109.5 . . ?
H54A C54 H54B 109.5 . . ?
H54A C54 H54C 109.5 . . ?
H54B C54 H54C 109.5 . . ?
C49 C55 H55 107.4 . . ?
C56 C55 C49 109.8(9) . . ?
C56 C55 H55 107.4 . . ?
C57 C55 C49 113.9(8) . . ?
C57 C55 H55 107.4 . . ?
C57 C55 C56 110.7(8) . . ?
C55 C56 H56C 109.5 . . ?
C55 C56 H56B 109.5 . . ?
C55 C56 H56A 109.5 . . ?
H56C C56 H56B 109.5 . . ?
H56C C56 H56A 109.5 . . ?
H56B C56 H56A 109.5 . . ?
C55 C57 H57A 109.5 . . ?
C55 C57 H57C 109.5 . . ?
C55 C57 H57B 109.5 . . ?
H57A C57 H57C 109.5 . . ?
H57A C57 H57B 109.5 . . ?
H57C C57 H57B 109.5 . . ?
C51 C58 H58 107.3 . . ?
C51 C58 C59 112.2(8) . . ?
C51 C58 C60 111.8(8) . . ?
C59 C58 H58 107.3 . . ?
C60 C58 H58 107.3 . . ?
C60 C58 C59 110.6(8) . . ?
C58 C59 H59A 109.5 . . ?
C58 C59 H59B 109.5 . . ?
C58 C59 H59C 109.5 . . ?
H59A C59 H59B 109.5 . . ?
H59A C59 H59C 109.5 . . ?
H59B C59 H59C 109.5 . . ?
C58 C60 H60A 109.5 . . ?
C58 C60 H60B 109.5 . . ?
C58 C60 H60C 109.5 . . ?
H60A C60 H60B 109.5 . . ?
H60A C60 H60C 109.5 . . ?
H60B C60 H60C 109.5 . . ?
C62 C61 Sn3 119.0(7) . . ?
C62 C61 C66 118.4(10) . . ?
C66 C61 Sn3 122.5(8) . . ?
C61 C62 C63 121.0(9) . . ?
C61 C62 C67 123.0(9) . . ?
C63 C62 C67 116.0(9) . . ?
C62 C63 H63 119.3 . . ?
C64 C63 C62 121.4(10) . . ?
C64 C63 H63 119.3 . . ?
C63 C64 C70 120.4(10) . . ?
C65 C64 C63 117.6(10) . . ?
C65 C64 C70 121.9(9) . . ?
C64 C65 H65 119.2 . . ?
C64 C65 C66 121.6(9) . . ?
C66 C65 H65 119.2 . . ?
C61 C66 C65 119.8(9) . . ?
C61 C66 C73 123.5(9) . . ?
C65 C66 C73 116.5(9) . . ?
C62 C67 H67 107.6 . . ?
C62 C67 C69 110.9(9) . . ?
C68 C67 C62 113.5(8) . . ?
C68 C67 H67 107.6 . . ?
C68 C67 C69 109.3(9) . . ?
C69 C67 H67 107.6 . . ?
C67 C68 H68A 109.5 . . ?
C67 C68 H68B 109.5 . . ?
C67 C68 H68C 109.5 . . ?
H68A C68 H68B 109.5 . . ?
H68A C68 H68C 109.5 . . ?
H68B C68 H68C 109.5 . . ?
C67 C69 H69A 109.5 . . ?
C67 C69 H69B 109.5 . . ?
C67 C69 H69C 109.5 . . ?
H69A C69 H69B 109.5 . . ?
H69A C69 H69C 109.5 . . ?
H69B C69 H69C 109.5 . . ?
C64 C70 H70 107.1 . . ?
C64 C70 C71 113.3(9) . . ?
C64 C70 C72 109.1(9) . . ?
C71 C70 H70 107.1 . . ?
C72 C70 H70 107.1 . . ?
C72 C70 C71 113.0(9) . . ?
C70 C71 H71A 109.5 . . ?
C70 C71 H71B 109.5 . . ?
C70 C71 H71C 109.5 . . ?
H71A C71 H71B 109.5 . . ?
H71A C71 H71C 109.5 . . ?
H71B C71 H71C 109.5 . . ?
C70 C72 H72A 109.5 . . ?
C70 C72 H72B 109.5 . . ?
C70 C72 H72C 109.5 . . ?
H72A C72 H72B 109.5 . . ?
H72A C72 H72C 109.5 . . ?
H72B C72 H72C 109.5 . . ?
C66 C73 H73 106.9 . . ?
C66 C73 C74 113.4(9) . . ?
C66 C73 C75 112.6(9) . . ?
C74 C73 H73 106.9 . . ?
C75 C73 H73 106.9 . . ?
C75 C73 C74 109.7(9) . . ?
C73 C74 H74A 109.5 . . ?
C73 C74 H74B 109.5 . . ?
C73 C74 H74C 109.5 . . ?
H74A C74 H74B 109.5 . . ?
H74A C74 H74C 109.5 . . ?
H74B C74 H74C 109.5 . . ?
C73 C75 H75A 109.5 . . ?
C73 C75 H75B 109.5 . . ?
C73 C75 H75C 109.5 . . ?
H75A C75 H75B 109.5 . . ?
H75A C75 H75C 109.5 . . ?
H75B C75 H75C 109.5 . . ?
C77 C76 Sn3 123.1(7) . . ?
C77 C76 C81 119.9(9) . . ?
C81 C76 Sn3 116.5(6) . . ?
C76 C77 C78 118.9(9) . . ?
C76 C77 C82 124.7(9) . . ?
C78 C77 C82 116.4(8) . . ?
C77 C78 H78 119.0 . . ?
C79 C78 C77 122.0(10) . . ?
C79 C78 H78 119.0 . . ?
C78 C79 C85 119.6(10) . . ?
C80 C79 C78 117.2(10) . . ?
C80 C79 C85 123.2(10) . . ?
C79 C80 H80 118.5 . . ?
C81 C80 C79 123.0(10) . . ?
C81 C80 H80 118.5 . . ?
C76 C81 C88 122.1(8) . . ?
C80 C81 C76 118.7(9) . . ?
C80 C81 C88 119.1(9) . . ?
C77 C82 H82 107.3 . . ?
C77 C82 C83 112.7(9) . . ?
C77 C82 C84 111.3(8) . . ?
C83 C82 H82 107.3 . . ?
C83 C82 C84 110.6(8) . . ?
C84 C82 H82 107.3 . . ?
C82 C83 H83A 109.5 . . ?
C82 C83 H83B 109.5 . . ?
C82 C83 H83C 109.5 . . ?
H83A C83 H83B 109.5 . . ?
H83A C83 H83C 109.5 . . ?
H83B C83 H83C 109.5 . . ?
C82 C84 H84A 109.5 . . ?
C82 C84 H84B 109.5 . . ?
C82 C84 H84C 109.5 . . ?
H84A C84 H84B 109.5 . . ?
H84A C84 H84C 109.5 . . ?
H84B C84 H84C 109.5 . . ?
C79 C85 H85 108.0 . . ?
C79 C85 C86 109.7(11) . . ?
C86 C85 H85 108.0 . . ?
C87 C85 C79 112.6(12) . . ?
C87 C85 H85 108.0 . . ?
C87 C85 C86 110.5(11) . . ?
C85 C86 H86C 109.5 . . ?
C85 C86 H86A 109.5 . . ?
C85 C86 H86B 109.5 . . ?
H86C C86 H86A 109.5 . . ?
H86C C86 H86B 109.5 . . ?
H86A C86 H86B 109.5 . . ?
C85 C87 H87A 109.5 . . ?
C85 C87 H87B 109.5 . . ?
C85 C87 H87C 109.5 . . ?
H87A C87 H87B 109.5 . . ?
H87A C87 H87C 109.5 . . ?
H87B C87 H87C 109.5 . . ?
H89A C89 H89B 109.5 . . ?
H89A C89 H89C 109.5 . . ?
H89B C89 H89C 109.5 . . ?
C88 C89 H89A 109.5 . . ?
C88 C89 H89B 109.5 . . ?
C88 C89 H89C 109.5 . . ?
C81 C88 C89 109.7(8) . . ?
C81 C88 H88 107.5 . . ?
C81 C88 C90 112.2(9) . . ?
C89 C88 H88 107.5 . . ?
C90 C88 C89 112.1(8) . . ?
C90 C88 H88 107.5 . . ?
C88 C90 H90A 109.5 . . ?
C88 C90 H90B 109.5 . . ?
C88 C90 H90C 109.5 . . ?
H90A C90 H90B 109.5 . . ?
H90A C90 H90C 109.5 . . ?
H90B C90 H90C 109.5 . . ?
O1 C91 H91A 109.5 . . ?
O1 C91 H91B 109.5 . . ?
O1 C91 H91C 109.5 . . ?
H91A C91 H91B 109.5 . . ?
H91A C91 H91C 109.5 . . ?
H91B C91 H91C 109.5 . . ?
O1 C92 H92A 110.0 . . ?
O1 C92 H92B 110.0 . . ?
O1 C92 C93 108.3(11) . . ?
H92A C92 H92B 108.4 . . ?
C93 C92 H92A 110.0 . . ?
C93 C92 H92B 110.0 . . ?
O2 C93 C92 107.5(11) . . ?
O2 C93 H93A 110.2 . . ?
O2 C93 H93B 110.2 . . ?
C92 C93 H93A 110.2 . . ?
C92 C93 H93B 110.2 . . ?
H93A C93 H93B 108.5 . . ?
O2 C94 H94A 109.5 . . ?
O2 C94 H94B 109.5 . . ?
O2 C94 H94C 109.5 . . ?
H94A C94 H94B 109.5 . . ?
H94A C94 H94C 109.5 . . ?
H94B C94 H94C 109.5 . . ?
O3 C95 H95A 109.5 . . ?
O3 C95 H95B 109.5 . . ?
O3 C95 H95C 109.5 . . ?
H95A C95 H95B 109.5 . . ?
H95A C95 H95C 109.5 . . ?
H95B C95 H95C 109.5 . . ?
O3 C96 C96 109.7(14) . 2_767 ?
O3 C96 H96A 109.7 . . ?
O3 C96 H96B 109.7 . . ?
C96 C96 H96A 109.7 2_767 . ?
C96 C96 H96B 109.7 2_767 . ?
H96A C96 H96B 108.2 . . ?

loop_
_geom_bond_atom_site_label_1
_geom_bond_atom_site_label_2
_geom_bond_distance
_geom_bond_site_symmetry_2
_geom_bond_publ_flag
C1 Sn1 2.194(10) . ?
C1 C2 1.414(14) . ?
C1 C6 1.429(13) . ?
O1 C91 1.425(14) . ?
O1 C92 1.397(15) . ?
Bi1 Bi2 3.0136(6) . ?
Bi1 Bi3 3.0187(6) . ?
Bi1 Bi4 3.0095(5) . ?
Sn1 Bi2 2.9433(7) . ?
Sn1 Bi8 2.9034(8) . ?
Sn1 C16 2.219(9) . ?
Bi2 Bi6 2.9399(5) . ?
O2 C93 1.402(14) . ?
O2 C94 1.446(15) . ?
C2 C3 1.414(13) . ?
C2 C7 1.529(13) . ?
Sn2 Bi3 2.9182(8) . ?
Sn2 Bi6 2.9096(8) . ?
Sn2 C31 2.201(9) . ?
Sn2 C46 2.207(10) . ?
Bi3 Bi7 2.9560(5) . ?
O3 C95 1.446(14) . ?
O3 C96 1.373(15) . ?
C3 H3 0.9500 . ?
C3 C4 1.385(13) . ?
Sn3 Bi4 2.9196(8) . ?
Sn3 Bi7 2.9027(7) . ?
Sn3 C61 2.201(11) . ?
Sn3 C76 2.216(10) . ?
Bi4 Bi8 2.9471(5) . ?
C4 C5 1.402(14) . ?
C4 C10 1.502(13) . ?
Bi5 Bi6 3.0268(6) . ?
Bi5 Bi7 3.0141(6) . ?
Bi5 Bi8 3.0076(5) . ?
C5 H5 0.9500 . ?
C5 C6 1.369(13) . ?
C6 C13 1.537(13) . ?
C7 H7 1.0000 . ?
C7 C8 1.559(15) . ?
C7 C9 1.544(14) . ?
C8 H8A 0.9800 . ?
C8 H8B 0.9800 . ?
C8 H8C 0.9800 . ?
C9 H9A 0.9800 . ?
C9 H9B 0.9800 . ?
C9 H9C 0.9800 . ?
C10 H10 1.0000 . ?
C10 C11 1.526(14) . ?
C10 C12 1.530(15) . ?
C11 H11A 0.9800 . ?
C11 H11B 0.9800 . ?
C11 H11C 0.9800 . ?
C12 H12A 0.9800 . ?
C12 H12B 0.9800 . ?
C12 H12C 0.9800 . ?
C13 H13 1.0000 . ?
C13 C14 1.526(14) . ?
C13 C15 1.546(14) . ?
C14 H14A 0.9800 . ?
C14 H14B 0.9800 . ?
C14 H14C 0.9800 . ?
C15 H15A 0.9800 . ?
C15 H15B 0.9800 . ?
C15 H15C 0.9800 . ?
C16 C17 1.393(13) . ?
C16 C21 1.419(13) . ?
C17 C18 1.398(14) . ?
C17 C22 1.513(13) . ?
C18 H18 0.9500 . ?
C18 C19 1.401(13) . ?
C19 C20 1.386(15) . ?
C19 C25 1.497(15) . ?
C20 H20 0.9500 . ?
C20 C21 1.406(14) . ?
C21 C28 1.514(14) . ?
C22 H22 1.0000 . ?
C22 C23 1.521(14) . ?
C22 C24 1.534(14) . ?
C23 H23A 0.9800 . ?
C23 H23B 0.9800 . ?
C23 H23C 0.9800 . ?
C24 H24A 0.9800 . ?
C24 H24B 0.9800 . ?
C24 H24C 0.9800 . ?
C25 H25 1.0000 . ?
C25 C26 1.555(16) . ?
C25 C27 1.556(15) . ?
C26 H26A 0.9800 . ?
C26 H26B 0.9800 . ?
C26 H26C 0.9800 . ?
C27 H27A 0.9800 . ?
C27 H27B 0.9800 . ?
C27 H27C 0.9800 . ?
C28 H28 1.0000 . ?
C28 C29 1.566(15) . ?
C28 C30 1.534(15) . ?
C29 H29A 0.9800 . ?
C29 H29B 0.9800 . ?
C29 H29C 0.9800 . ?
C30 H30A 0.9800 . ?
C30 H30B 0.9800 . ?
C30 H30C 0.9800 . ?
C31 C32 1.418(13) . ?
C31 C36 1.425(12) . ?
C32 C33 1.391(13) . ?
C32 C37 1.526(13) . ?
C33 H33 0.9500 . ?
C33 C34 1.397(13) . ?
C34 C35 1.390(13) . ?
C34 C40 1.519(14) . ?
C35 H35 0.9500 . ?
C35 C36 1.400(13) . ?
C36 C43 1.526(13) . ?
C37 H37 1.0000 . ?
C37 C38 1.525(15) . ?
C37 C39 1.543(14) . ?
C38 H38A 0.9800 . ?
C38 H38B 0.9800 . ?
C38 H38C 0.9800 . ?
C39 H39C 0.9800 . ?
C39 H39A 0.9800 . ?
C39 H39B 0.9800 . ?
C41 H41A 0.9800 . ?
C41 H41B 0.9800 . ?
C41 H41C 0.9800 . ?
C41 C40 1.520(18) . ?
C40 H40 1.0000 . ?
C40 C42 1.513(15) . ?
C42 H42A 0.9800 . ?
C42 H42B 0.9800 . ?
C42 H42C 0.9800 . ?
C43 H43 1.0000 . ?
C43 C44 1.539(14) . ?
C43 C45 1.535(14) . ?
C44 H44A 0.9800 . ?
C44 H44B 0.9800 . ?
C44 H44C 0.9800 . ?
C45 H45A 0.9800 . ?
C45 H45B 0.9800 . ?
C45 H45C 0.9800 . ?
C46 C47 1.424(13) . ?
C46 C51 1.402(14) . ?
C47 C48 1.388(13) . ?
C47 C52 1.529(13) . ?
C48 H48 0.9500 . ?
C48 C49 1.396(13) . ?
C49 C50 1.395(13) . ?
C49 C55 1.553(13) . ?
C50 H50 0.9500 . ?
C50 C51 1.411(13) . ?
C51 C58 1.522(13) . ?
C52 H52 1.0000 . ?
C52 C53 1.529(16) . ?
C52 C54 1.515(14) . ?
C53 H53A 0.9800 . ?
C53 H53B 0.9800 . ?
C53 H53C 0.9800 . ?
C54 H54A 0.9800 . ?
C54 H54B 0.9800 . ?
C54 H54C 0.9800 . ?
C55 H55 1.0000 . ?
C55 C56 1.550(14) . ?
C55 C57 1.539(14) . ?
C56 H56C 0.9800 . ?
C56 H56B 0.9800 . ?
C56 H56A 0.9800 . ?
C57 H57A 0.9800 . ?
C57 H57C 0.9800 . ?
C57 H57B 0.9800 . ?
C58 H58 1.0000 . ?
C58 C59 1.547(14) . ?
C58 C60 1.536(14) . ?
C59 H59A 0.9800 . ?
C59 H59B 0.9800 . ?
C59 H59C 0.9800 . ?
C60 H60A 0.9800 . ?
C60 H60B 0.9800 . ?
C60 H60C 0.9800 . ?
C61 C62 1.393(14) . ?
C61 C66 1.408(13) . ?
C62 C63 1.403(14) . ?
C62 C67 1.532(13) . ?
C63 H63 0.9500 . ?
C63 C64 1.400(13) . ?
C64 C65 1.394(15) . ?
C64 C70 1.520(14) . ?
C65 H65 0.9500 . ?
C65 C66 1.418(14) . ?
C66 C73 1.519(14) . ?
C67 H67 1.0000 . ?
C67 C68 1.527(14) . ?
C67 C69 1.535(14) . ?
C68 H68A 0.9800 . ?
C68 H68B 0.9800 . ?
C68 H68C 0.9800 . ?
C69 H69A 0.9800 . ?
C69 H69B 0.9800 . ?
C69 H69C 0.9800 . ?
C70 H70 1.0000 . ?
C70 C71 1.540(15) . ?
C70 C72 1.539(15) . ?
C71 H71A 0.9800 . ?
C71 H71B 0.9800 . ?
C71 H71C 0.9800 . ?
C72 H72A 0.9800 . ?
C72 H72B 0.9800 . ?
C72 H72C 0.9800 . ?
C73 H73 1.0000 . ?
C73 C74 1.539(14) . ?
C73 C75 1.529(15) . ?
C74 H74A 0.9800 . ?
C74 H74B 0.9800 . ?
C74 H74C 0.9800 . ?
C75 H75A 0.9800 . ?
C75 H75B 0.9800 . ?
C75 H75C 0.9800 . ?
C76 C77 1.393(13) . ?
C76 C81 1.428(13) . ?
C77 C78 1.421(14) . ?
C77 C82 1.521(13) . ?
C78 H78 0.9500 . ?
C78 C79 1.400(15) . ?
C79 C80 1.394(14) . ?
C79 C85 1.523(16) . ?
C80 H80 0.9500 . ?
C80 C81 1.389(13) . ?
C81 C88 1.517(13) . ?
C82 H82 1.0000 . ?
C82 C83 1.533(14) . ?
C82 C84 1.544(14) . ?
C83 H83A 0.9800 . ?
C83 H83B 0.9800 . ?
C83 H83C 0.9800 . ?
C84 H84A 0.9800 . ?
C84 H84B 0.9800 . ?
C84 H84C 0.9800 . ?
C85 H85 1.0000 . ?
C85 C86 1.53(2) . ?
C85 C87 1.508(19) . ?
C86 H86C 0.9800 . ?
C86 H86A 0.9800 . ?
C86 H86B 0.9800 . ?
C87 H87A 0.9800 . ?
C87 H87B 0.9800 . ?
C87 H87C 0.9800 . ?
C89 H89A 0.9800 . ?
C89 H89B 0.9800 . ?
C89 H89C 0.9800 . ?
C89 C88 1.548(14) . ?
C88 H88 1.0000 . ?
C88 C90 1.527(14) . ?
C90 H90A 0.9800 . ?
C90 H90B 0.9800 . ?
C90 H90C 0.9800 . ?
C91 H91A 0.9800 . ?
C91 H91B 0.9800 . ?
C91 H91C 0.9800 . ?
C92 H92A 0.9900 . ?
C92 H92B 0.9900 . ?
C92 C93 1.506(17) . ?
C93 H93A 0.9900 . ?
C93 H93B 0.9900 . ?
C94 H94A 0.9800 . ?
C94 H94B 0.9800 . ?
C94 H94C 0.9800 . ?
C95 H95A 0.9800 . ?
C95 H95B 0.9800 . ?
C95 H95C 0.9800 . ?
C96 C96 1.50(2) 2_767 ?
C96 H96A 0.9900 . ?
C96 H96B 0.9900 . ?

loop_
_geom_torsion_atom_site_label_1
_geom_torsion_atom_site_label_2
_geom_torsion_atom_site_label_3
_geom_torsion_atom_site_label_4
_geom_torsion
_geom_torsion_site_symmetry_1
_geom_torsion_site_symmetry_2
_geom_torsion_site_symmetry_3
_geom_torsion_site_symmetry_4
_geom_torsion_publ_flag
C1 C2 C3 C4 -2.1(16) . . . . ?
C1 C2 C7 C8 120.0(11) . . . . ?
C1 C2 C7 C9 -117.2(11) . . . . ?
C1 C6 C13 C14 -121.4(11) . . . . ?
C1 C6 C13 C15 113.9(11) . . . . ?
O1 C92 C93 O2 174.5(10) . . . . ?
Sn1 C1 C2 C3 -170.9(7) . . . . ?
Sn1 C1 C2 C7 11.4(14) . . . . ?
Sn1 C1 C6 C5 169.7(8) . . . . ?
Sn1 C1 C6 C13 -12.4(14) . . . . ?
Sn1 C16 C17 C18 -176.7(7) . . . . ?
Sn1 C16 C17 C22 2.1(12) . . . . ?
Sn1 C16 C21 C20 176.1(7) . . . . ?
Sn1 C16 C21 C28 -3.9(14) . . . . ?
C2 C1 C6 C5 -4.5(16) . . . . ?
C2 C1 C6 C13 173.4(9) . . . . ?
C2 C3 C4 C5 1.5(16) . . . . ?
C2 C3 C4 C10 -179.9(10) . . . . ?
Sn2 C31 C32 C33 -167.5(8) . . . . ?
Sn2 C31 C32 C37 16.3(12) . . . . ?
Sn2 C31 C36 C35 165.6(8) . . . . ?
Sn2 C31 C36 C43 -14.3(13) . . . . ?
Sn2 C46 C47 C48 174.2(7) . . . . ?
Sn2 C46 C47 C52 -5.4(14) . . . . ?
Sn2 C46 C51 C50 -175.0(7) . . . . ?
Sn2 C46 C51 C58 6.4(13) . . . . ?
C3 C2 C7 C8 -57.8(13) . . . . ?
C3 C2 C7 C9 65.1(12) . . . . ?
C3 C4 C5 C6 -2.4(16) . . . . ?
C3 C4 C10 C11 123.4(11) . . . . ?
C3 C4 C10 C12 -112.9(12) . . . . ?
Sn3 C61 C62 C63 -170.2(7) . . . . ?
Sn3 C61 C62 C67 8.2(12) . . . . ?
Sn3 C61 C66 C65 170.8(7) . . . . ?
Sn3 C61 C66 C73 -13.4(13) . . . . ?
Sn3 C76 C77 C78 168.0(8) . . . . ?
Sn3 C76 C77 C82 -11.1(14) . . . . ?
Sn3 C76 C81 C80 -171.0(8) . . . . ?
Sn3 C76 C81 C88 11.0(13) . . . . ?
C4 C5 C6 C1 4.0(17) . . . . ?
C4 C5 C6 C13 -173.9(10) . . . . ?
C5 C4 C10 C11 -58.0(13) . . . . ?
C5 C4 C10 C12 65.7(14) . . . . ?
C5 C6 C13 C14 56.6(13) . . . . ?
C5 C6 C13 C15 -68.2(12) . . . . ?
C6 C1 C2 C3 3.5(15) . . . . ?
C6 C1 C2 C7 -174.2(10) . . . . ?
C7 C2 C3 C4 175.7(10) . . . . ?
C10 C4 C5 C6 178.9(10) . . . . ?
C16 C17 C18 C19 0.1(15) . . . . ?
C16 C17 C22 C23 -113.6(11) . . . . ?
C16 C17 C22 C24 119.1(11) . . . . ?
C16 C21 C28 C29 -109.4(11) . . . . ?
C16 C21 C28 C30 126.2(11) . . . . ?
C17 C16 C21 C20 0.8(14) . . . . ?
C17 C16 C21 C28 -179.2(10) . . . . ?
C17 C18 C19 C20 1.2(15) . . . . ?
C17 C18 C19 C25 176.9(10) . . . . ?
C18 C17 C22 C23 65.2(12) . . . . ?
C18 C17 C22 C24 -62.0(12) . . . . ?
C18 C19 C20 C21 -1.5(15) . . . . ?
C18 C19 C25 C26 -98.5(12) . . . . ?
C18 C19 C25 C27 137.6(10) . . . . ?
C19 C20 C21 C16 0.5(15) . . . . ?
C19 C20 C21 C28 -179.4(10) . . . . ?
C20 C19 C25 C26 76.9(13) . . . . ?
C20 C19 C25 C27 -46.9(14) . . . . ?
C20 C21 C28 C29 70.5(12) . . . . ?
C20 C21 C28 C30 -53.8(13) . . . . ?
C21 C16 C17 C18 -1.2(14) . . . . ?
C21 C16 C17 C22 177.7(9) . . . . ?
C22 C17 C18 C19 -178.8(9) . . . . ?
C25 C19 C20 C21 -177.1(10) . . . . ?
C31 C32 C33 C34 0.8(16) . . . . ?
C31 C32 C37 C38 110.6(11) . . . . ?
C31 C32 C37 C39 -124.2(10) . . . . ?
C31 C36 C43 C44 -122.0(10) . . . . ?
C31 C36 C43 C45 112.9(11) . . . . ?
C32 C31 C36 C35 -6.0(14) . . . . ?
C32 C31 C36 C43 174.1(9) . . . . ?
C32 C33 C34 C35 -4.6(16) . . . . ?
C32 C33 C34 C40 176.8(10) . . . . ?
C33 C32 C37 C38 -65.6(12) . . . . ?
C33 C32 C37 C39 59.6(13) . . . . ?
C33 C34 C35 C36 3.0(15) . . . . ?
C33 C34 C40 C41 -83.6(13) . . . . ?
C33 C34 C40 C42 39.9(15) . . . . ?
C34 C35 C36 C31 2.3(16) . . . . ?
C34 C35 C36 C43 -177.8(9) . . . . ?
C35 C34 C40 C41 97.7(12) . . . . ?
C35 C34 C40 C42 -138.7(11) . . . . ?
C35 C36 C43 C44 58.1(12) . . . . ?
C35 C36 C43 C45 -67.0(12) . . . . ?
C36 C31 C32 C33 4.5(14) . . . . ?
C36 C31 C32 C37 -171.6(9) . . . . ?
C37 C32 C33 C34 177.0(10) . . . . ?
C40 C34 C35 C36 -178.3(10) . . . . ?
C46 C47 C48 C49 0.5(16) . . . . ?
C46 C47 C52 C53 106.1(11) . . . . ?
C46 C47 C52 C54 -128.2(10) . . . . ?
C46 C51 C58 C59 112.3(11) . . . . ?
C46 C51 C58 C60 -122.8(10) . . . . ?
C47 C46 C51 C50 1.9(15) . . . . ?
C47 C46 C51 C58 -176.7(9) . . . . ?
C47 C48 C49 C50 2.2(15) . . . . ?
C47 C48 C49 C55 176.2(9) . . . . ?
C48 C47 C52 C53 -73.4(12) . . . . ?
C48 C47 C52 C54 52.3(12) . . . . ?
C48 C49 C50 C51 -2.9(15) . . . . ?
C48 C49 C55 C56 55.1(12) . . . . ?
C48 C49 C55 C57 179.9(9) . . . . ?
C49 C50 C51 C46 0.8(15) . . . . ?
C49 C50 C51 C58 179.5(9) . . . . ?
C50 C49 C55 C56 -131.2(10) . . . . ?
C50 C49 C55 C57 -6.4(14) . . . . ?
C50 C51 C58 C59 -66.4(11) . . . . ?
C50 C51 C58 C60 58.6(12) . . . . ?
C51 C46 C47 C48 -2.6(15) . . . . ?
C51 C46 C47 C52 177.9(9) . . . . ?
C52 C47 C48 C49 -179.9(9) . . . . ?
C55 C49 C50 C51 -176.6(9) . . . . ?
C61 C62 C63 C64 -3.2(15) . . . . ?
C61 C62 C67 C68 -114.3(11) . . . . ?
C61 C62 C67 C69 122.2(11) . . . . ?
C61 C66 C73 C74 -121.0(11) . . . . ?
C61 C66 C73 C75 113.7(11) . . . . ?
C62 C61 C66 C65 -5.0(14) . . . . ?
C62 C61 C66 C73 170.9(9) . . . . ?
C62 C63 C64 C65 -0.2(14) . . . . ?
C62 C63 C64 C70 -176.1(9) . . . . ?
C63 C62 C67 C68 64.2(12) . . . . ?
C63 C62 C67 C69 -59.3(12) . . . . ?
C63 C64 C65 C66 0.9(14) . . . . ?
C63 C64 C70 C71 -140.6(10) . . . . ?
C63 C64 C70 C72 92.7(11) . . . . ?
C64 C65 C66 C61 1.7(15) . . . . ?
C64 C65 C66 C73 -174.4(9) . . . . ?
C65 C64 C70 C71 43.7(14) . . . . ?
C65 C64 C70 C72 -83.0(12) . . . . ?
C65 C66 C73 C74 55.0(12) . . . . ?
C65 C66 C73 C75 -70.3(12) . . . . ?
C66 C61 C62 C63 5.8(14) . . . . ?
C66 C61 C62 C67 -175.8(9) . . . . ?
C67 C62 C63 C64 178.3(9) . . . . ?
C70 C64 C65 C66 176.8(9) . . . . ?
C76 C77 C78 C79 1.8(17) . . . . ?
C76 C77 C82 C83 115.3(11) . . . . ?
C76 C77 C82 C84 -119.8(11) . . . . ?
C76 C81 C88 C89 113.6(11) . . . . ?
C76 C81 C88 C90 -121.1(11) . . . . ?
C77 C76 C81 C80 1.3(15) . . . . ?
C77 C76 C81 C88 -176.7(10) . . . . ?
C77 C78 C79 C80 2.6(18) . . . . ?
C77 C78 C79 C85 -175.3(12) . . . . ?
C78 C77 C82 C83 -63.8(12) . . . . ?
C78 C77 C82 C84 61.1(12) . . . . ?
C78 C79 C80 C81 -5.3(18) . . . . ?
C78 C79 C85 C86 106.0(13) . . . . ?
C78 C79 C85 C87 -130.6(12) . . . . ?
C79 C80 C81 C76 3.4(17) . . . . ?
C79 C80 C81 C88 -178.6(11) . . . . ?
C80 C79 C85 C86 -71.8(16) . . . . ?
C80 C79 C85 C87 51.7(17) . . . . ?
C80 C81 C88 C89 -64.4(13) . . . . ?
C80 C81 C88 C90 60.9(12) . . . . ?
C81 C76 C77 C78 -3.8(15) . . . . ?
C81 C76 C77 C82 177.1(9) . . . . ?
C82 C77 C78 C79 -179.0(10) . . . . ?
C85 C79 C80 C81 172.5(12) . . . . ?
C91 O1 C92 C93 175.3(10) . . . . ?
C94 O2 C93 C92 176.2(11) . . . . ?
C95 O3 C96 C96 178.5(14) . . . 2_767 ?
